data_1573158
loop_
_publ_author_name
'Wang, Dexin'
'Liu, Yanshu'
'Zhang, Guanyun'
'Chu, Menghui'
'Gao, Fangfang'
'Chen, Guanjie'
'Wang, Guo'
'Tung, Chen-Ho'
'Wang, Yifeng'

_publ_section_title
;
 Guest modulating the photoactivity of a titanium-oxide cage.
;
_journal_issue 47
_journal_name_full 'Chemical science'
_journal_page_first 19952
_journal_page_last 19961
_journal_paper_doi 10.1039/d4sc04983g
_journal_volume 15
_journal_year 2024
_chemical_formula_moiety 'C174 H122 Cs2 O86 Ti14, 2(C2 H3 N), 2(C3 H6 O), 4[C3H6O]'
_chemical_formula_sum 'C196 H164 Cs2 N2 O92 Ti14'
_chemical_formula_weight 4955.70
_space_group_crystal_system triclinic
_space_group_IT_number 2
_space_group_name_Hall '-P 1'
_space_group_name_H-M_alt 'P -1'
_atom_sites_solution_hydrogens geom
_audit_creation_date 2023-12-30
_audit_creation_method
;
Olex2 1.5
(compiled 2023.08.24 svn.re1ec1418 for OlexSys, GUI svn.r6817)
;
_audit_update_record
;
2024-01-09 deposited with the CCDC.	2024-10-31 downloaded from the CCDC.
;
_cell_angle_alpha 119.575(2)
_cell_angle_beta 100.0970(10)
_cell_angle_gamma 91.7900(10)
_cell_formula_units_Z 1
_cell_length_a 16.9180(3)
_cell_length_b 18.7743(3)
_cell_length_c 18.7972(3)
_cell_measurement_reflns_used 58483
_cell_measurement_temperature 173(2)
_cell_measurement_theta_max 76.608
_cell_measurement_theta_min 2.732
_cell_volume 5063.55(18)
_computing_molecular_graphics 'Olex2 1.5 (Dolomanov et al., 2009)'
_computing_publication_material 'Olex2 1.5 (Dolomanov et al., 2009)'
_computing_structure_refinement 'SHELXL 2014/7 (Sheldrick, 2015)'
_diffrn_ambient_temperature 173.15
_diffrn_measured_fraction_theta_full 0.990
_diffrn_measured_fraction_theta_max 0.939
_diffrn_measurement_device_type CCDC
_diffrn_radiation_type CuK\a
_diffrn_radiation_wavelength 1.54184
_diffrn_reflns_av_R_equivalents 0.0631
_diffrn_reflns_av_unetI/netI 0.0657
_diffrn_reflns_Laue_measured_fraction_full 0.990
_diffrn_reflns_Laue_measured_fraction_max 0.939
_diffrn_reflns_limit_h_max 15
_diffrn_reflns_limit_h_min -21
_diffrn_reflns_limit_k_max 22
_diffrn_reflns_limit_k_min -23
_diffrn_reflns_limit_l_max 23
_diffrn_reflns_limit_l_min -22
_diffrn_reflns_number 58483
_diffrn_reflns_point_group_measured_fraction_full 0.990
_diffrn_reflns_point_group_measured_fraction_max 0.939
_diffrn_reflns_theta_full 67.684
_diffrn_reflns_theta_max 76.608
_diffrn_reflns_theta_min 2.732
_exptl_absorpt_coefficient_mu 8.070
_exptl_absorpt_correction_T_max 76.608
_exptl_absorpt_correction_T_min 2.732
_exptl_absorpt_correction_type multi-scan
_exptl_crystal_colour 'clear reddish'
_exptl_crystal_colour_lustre clear
_exptl_crystal_colour_modifier reddish
_exptl_crystal_density_diffrn 1.625
_exptl_crystal_description block
_exptl_crystal_F_000 2508
_refine_diff_density_max 1.921
_refine_diff_density_min -0.944
_refine_diff_density_rms 0.107
_refine_ls_extinction_method none
_refine_ls_goodness_of_fit_ref 1.041
_refine_ls_hydrogen_treatment constr
_refine_ls_matrix_type full
_refine_ls_number_parameters 1318
_refine_ls_number_reflns 20017
_refine_ls_number_restraints 0
_refine_ls_restrained_S_all 1.041
_refine_ls_R_factor_all 0.0583
_refine_ls_R_factor_gt 0.0479
_refine_ls_shift/su_max 0.001
_refine_ls_shift/su_mean 0.000
_refine_ls_structure_factor_coef Fsqd
_refine_ls_weighting_details 'w=1/[\s^2^(Fo^2^)+(0.0569P)^2^+10.0193P] where P=(Fo^2^+2Fc^2^)/3'
_refine_ls_weighting_scheme calc
_refine_ls_wR_factor_gt 0.1242
_refine_ls_wR_factor_ref 0.1304
_reflns_Friedel_coverage 0.000
_reflns_number_gt 16859
_reflns_number_total 20017
_reflns_threshold_expression 'I > 2\s(I)'
_cod_data_source_file d4sc04983g3.cif
_cod_data_source_block lys-20221013-14_auto
_cod_depositor_comments 'Adding full bibliography for 1573158--1573159.cif.'
_cod_original_cell_volume 5063.54(17)
_cod_database_code 1573158
_shelx_shelxl_version_number 2014/7
_shelx_space_group_comment
;
The symmetry employed for this shelxl refinement is uniquely defined
by the following loop, which should always be used as a source of
symmetry information in preference to the above space-group names.
They are only intended as comments.
;
_shelx_estimated_absorpt_t_max 76.608
_shelx_estimated_absorpt_t_min 2.732
_olex2_refinement_description
;
1. Fixed Uiso
 At 1.2 times of:
  All C(H) groups
 At 1.5 times of:
  All C(H,H,H) groups, All O(H) groups
2.a Aromatic/amide H refined with riding coordinates:
 C58(H58), C68(H68), C71(H71), C70(H70), C59(H59), C46(H46), C69(H69),
 C43(H43), C13(H13), C61(H61), C36(H36), C60(H60), C102(H102), C35(H35),
 C10(H10), C91(H91), C25(H25), C22(H22), C132(H132), C34(H34), C45(H45),
 C92(H92), C77(H77), C33(H33), C12(H12), C112(H112), C44(H44), C101(H101),
 C23(H23), C80(H80), C11(H11), C99(H99), C24(H24), C111(H111), C90(H90),
 C78(H78), C131(H131), C109(H109), C130(H130), C110(H110), C100(H100), C89(H89),
  C129(H129), C118(H118), C121(H121), C79(H79), C119(H119), C120(H120)
2.b Idealised Me refined as rotating group:
 C55(H55A,H55B,H55C), C54(H54A,H54B,H54C), C142(H14A,H14B,H14C), C1(H1A,H1B,
 H1C), C2(H2A,H2B,H2C)
2.c Idealised tetrahedral OH refined as rotating group:
 O106(H106), O126(H126), O85(H85), O116(H116), O136(H136), O96(H96), O31(H31)
;
_smtbx_masks_void_probe_radius 1.2
_smtbx_masks_void_truncation_radius 1.2
_olex2_submission_special_instructions 'No special instructions were received'

loop_
_space_group_symop_operation_xyz
'x, y, z'
'-x, -y, -z'

loop_
_atom_site_label
_atom_site_type_symbol
_atom_site_fract_x
_atom_site_fract_y
_atom_site_fract_z
_atom_site_U_iso_or_equiv
_atom_site_adp_type
_atom_site_occupancy
_atom_site_site_symmetry_order
_atom_site_calc_flag
_atom_site_refinement_flags_posn
_atom_site_refinement_flags_adp
_atom_site_refinement_flags_occupancy
_atom_site_disorder_assembly
_atom_site_disorder_group
Cs1 Cs 0.40107(2) 0.38130(2) 0.39533(2) 0.02084(7) Uani 1 1 d . . . . .
Ti2 Ti 0.58509(4) 0.37932(4) 0.56749(4) 0.01618(13) Uani 1 1 d . . . . .
Ti3 Ti 0.45287(4) 0.18903(4) 0.45327(4) 0.01726(13) Uani 1 1 d . . . . .
Ti4 Ti 0.43037(4) 0.49829(4) 0.65179(4) 0.01754(13) Uani 1 1 d . . . . .
Ti5 Ti 0.26155(4) 0.21353(4) 0.39402(4) 0.01845(13) Uani 1 1 d . . . . .
Ti6 Ti 0.59384(4) 0.83335(4) 0.85969(4) 0.01945(14) Uani 1 1 d . . . . .
Ti7 Ti 0.17296(4) 0.30500(4) 0.28474(4) 0.01768(13) Uani 1 1 d . . . . .
Ti8 Ti 0.23765(4) 0.49324(4) 0.32205(4) 0.01891(13) Uani 1 1 d . . . . .
O17 O 0.34004(15) 0.41227(16) 0.55989(16) 0.0213(5) Uani 1 1 d . . . . .
O19 O 0.32812(15) 0.53260(15) 0.39606(16) 0.0197(5) Uani 1 1 d . . . . .
O20 O 0.36997(15) 0.23924(15) 0.42856(15) 0.0198(5) Uani 1 1 d . . . . .
O29 O 0.39119(16) 0.59900(16) 0.31229(16) 0.0229(5) Uani 1 1 d . . . . .
O39 O 0.69919(16) 0.79607(16) 0.82575(16) 0.0234(5) Uani 1 1 d . . . . .
O49 O 0.41880(16) 0.55351(15) 0.57904(16) 0.0201(5) Uani 1 1 d . . . . .
O52 O 0.52015(16) 0.10199(16) 0.46661(17) 0.0251(6) Uani 1 1 d . . . . .
O63 O 0.52485(17) 0.57656(16) 0.73550(16) 0.0241(6) Uani 1 1 d . . . . .
O51 O 0.36043(17) 0.57094(16) 0.70572(16) 0.0245(6) Uani 1 1 d . . . . .
O73 O 0.56375(16) 0.82689(17) 0.74602(16) 0.0234(5) Uani 1 1 d . . . . .
O83 O 0.26674(17) 0.09811(16) 0.30239(17) 0.0266(6) Uani 1 1 d . . . . .
O86 O 0.24041(14) 0.38143(15) 0.28877(15) 0.0186(5) Uani 1 1 d . . . . .
O74 O 0.49288(16) 0.83382(16) 0.63991(16) 0.0239(5) Uani 1 1 d . . . . .
O95 O 0.07737(15) 0.33395(16) 0.22369(17) 0.0231(5) Uani 1 1 d . . . . .
O40 O 0.82941(16) 0.79020(16) 0.82806(16) 0.0248(6) Uani 1 1 d . . . . .
O105 O 0.13834(16) 0.17182(17) 0.36118(17) 0.0261(6) Uani 1 1 d . . . . .
O115 O 0.14433(17) 0.38464(16) 0.39641(17) 0.0248(6) Uani 1 1 d . . . . .
O124 O 0.31290(16) 0.69440(16) 0.44261(17) 0.0244(6) Uani 1 1 d . . . . .
O50 O 0.41135(16) 0.65276(15) 0.54905(15) 0.0206(5) Uani 1 1 d . . . . .
O135 O 0.39328(16) 0.17681(16) 0.53283(16) 0.0237(5) Uani 1 1 d . . . . .
O137 O 0.52293(15) 0.27428(15) 0.52917(16) 0.0201(5) Uani 1 1 d . . . . .
O138 O 0.24538(15) 0.26160(15) 0.33185(16) 0.0207(5) Uani 1 1 d . . . . .
O16 O 0.24045(15) 0.30841(16) 0.49789(16) 0.0239(6) Uani 1 1 d . . . . .
O84 O 0.38219(17) 0.07247(16) 0.35847(17) 0.0262(6) Uani 1 1 d . . . . .
O75 O 0.49678(16) 0.87428(17) 0.87696(16) 0.0240(5) Uani 1 1 d . . . . .
O64 O 0.54917(16) 0.70989(16) 0.78359(15) 0.0223(5) Uani 1 1 d . . . . .
O139 O 0.50604(15) 0.43902(15) 0.58406(15) 0.0200(5) Uani 1 1 d . . . . .
O18 O 0.41941(16) 0.44059(16) 0.70671(16) 0.0230(5) Uani 1 1 d . . . . .
O104 O 0.08028(16) 0.22766(16) 0.28723(18) 0.0248(6) Uani 1 1 d . . . . .
O41 O 0.65362(16) 0.93976(16) 0.92053(17) 0.0244(6) Uani 1 1 d . . . . .
O94 O 0.12520(16) 0.45059(17) 0.23084(18) 0.0276(6) Uani 1 1 d . . . . .
O65 O 0.60937(17) 0.80852(16) 0.94522(16) 0.0249(6) Uani 1 1 d . . . . .
O28 O 0.28511(16) 0.49941(17) 0.23404(16) 0.0248(6) Uani 1 1 d . . . . .
O114 O 0.16784(18) 0.50444(17) 0.40175(19) 0.0297(6) Uani 1 1 d . . . . .
O134 O 0.26343(16) 0.15548(18) 0.46748(18) 0.0271(6) Uani 1 1 d . . . . .
O125 O 0.20457(17) 0.60583(16) 0.34992(18) 0.0282(6) Uani 1 1 d . . . . .
O106 O -0.0668(2) 0.1742(2) 0.2030(2) 0.0428(8) Uani 1 1 d . . . . .
H106 H -0.0241 0.2082 0.2271 0.064 Uiso 1 1 calc R U . . .
O126 O 0.2958(2) 0.8453(2) 0.5451(2) 0.0446(8) Uani 1 1 d . . . . .
H126 H 0.3215 0.8049 0.5246 0.067 Uiso 1 1 calc R U . . .
O85 O 0.4256(2) -0.0728(2) 0.2891(3) 0.0496(9) Uani 1 1 d . . . . .
H85 H 0.4297 -0.0240 0.3290 0.074 Uiso 1 1 calc R U . . .
C38 C 0.7714(2) 0.8313(2) 0.8515(2) 0.0218(7) Uani 1 1 d . . . . .
O116 O 0.0919(2) 0.3861(2) 0.5228(3) 0.0489(9) Uani 1 1 d . . . . .
H116 H 0.1051 0.3631 0.4761 0.073 Uiso 1 1 calc R U . . .
C15 C 0.2883(2) 0.3649(2) 0.5643(2) 0.0199(7) Uani 1 1 d . . . . .
C62 C 0.5437(2) 0.6508(2) 0.7975(2) 0.0201(7) Uani 1 1 d . . . . .
O136 O 0.1496(2) 0.1237(3) 0.5278(3) 0.0588(11) Uani 1 1 d . . . . .
H136 H 0.1688 0.1278 0.4914 0.088 Uiso 1 1 calc R U . . .
C57 C 0.5929(2) 0.7423(2) 0.9523(2) 0.0224(7) Uani 1 1 d . . . . .
C72 C 0.5062(2) 0.8525(2) 0.7157(2) 0.0200(7) Uani 1 1 d . . . . .
C82 C 0.3159(2) 0.0492(2) 0.3049(2) 0.0223(8) Uani 1 1 d . . . . .
C67 C 0.4513(2) 0.9152(2) 0.8469(2) 0.0213(7) Uani 1 1 d . . . . .
C113 C 0.1451(2) 0.4626(2) 0.4321(2) 0.0230(8) Uani 1 1 d . . . . .
O96 O 0.0199(2) 0.5375(2) 0.2042(3) 0.0617(12) Uani 1 1 d . . . . .
H96 H 0.0670 0.5272 0.2149 0.093 Uiso 1 1 calc R U . . .
C58 C 0.6099(3) 0.7519(3) 1.0325(2) 0.0280(8) Uani 1 1 d . . . . .
H58 H 0.6327 0.8043 1.0800 0.034 Uiso 1 1 calc R U . . .
C48 C 0.3933(2) 0.6205(2) 0.5908(2) 0.0173(7) Uani 1 1 d . . . . .
C47 C 0.3302(2) 0.6366(2) 0.7076(2) 0.0223(7) Uani 1 1 d . . . . .
O31 O 0.4701(3) 0.6614(3) 0.2421(3) 0.0562(10) Uani 1 1 d . . . . .
H31 H 0.4649 0.6536 0.2814 0.084 Uiso 1 1 calc R U . . .
C56 C 0.5598(2) 0.6642(2) 0.8824(2) 0.0218(7) Uani 1 1 d . . . . .
C27 C 0.3405(2) 0.5531(2) 0.2437(2) 0.0208(7) Uani 1 1 d . . . . .
C68 C 0.4005(2) 0.9659(2) 0.8951(3) 0.0266(8) Uani 1 1 d . . . . .
H68 H 0.4001 0.9727 0.9486 0.032 Uiso 1 1 calc R U . . .
C103 C 0.0800(2) 0.1743(2) 0.3096(2) 0.0223(8) Uani 1 1 d . . . . .
C9 C 0.2830(2) 0.3720(2) 0.6447(2) 0.0225(8) Uani 1 1 d . . . . .
C14 C 0.3506(2) 0.4083(2) 0.7129(2) 0.0225(7) Uani 1 1 d . . . . .
C93 C 0.0690(2) 0.3925(2) 0.2088(2) 0.0207(7) Uani 1 1 d . . . . .
C21 C 0.3466(2) 0.5627(2) 0.1716(2) 0.0241(8) Uani 1 1 d . . . . .
C66 C 0.4528(2) 0.9059(2) 0.7683(2) 0.0222(7) Uani 1 1 d . . . . .
C71 C 0.4014(2) 0.9467(2) 0.7385(3) 0.0263(8) Uani 1 1 d . . . . .
H71 H 0.4015 0.9403 0.6851 0.032 Uiso 1 1 calc R U . . .
C26 C 0.4099(2) 0.6147(3) 0.1753(3) 0.0267(8) Uani 1 1 d . . . . .
C42 C 0.3451(2) 0.6638(2) 0.6533(2) 0.0213(7) Uani 1 1 d . . . . .
C70 C 0.3502(3) 0.9968(3) 0.7863(3) 0.0324(9) Uani 1 1 d . . . . .
H70 H 0.3151 1.0242 0.7657 0.039 Uiso 1 1 calc R U . . .
C59 C 0.5938(3) 0.6854(3) 1.0429(3) 0.0322(9) Uani 1 1 d . . . . .
H59 H 0.6061 0.6924 1.0974 0.039 Uiso 1 1 calc R U . . .
C46 C 0.2841(3) 0.6788(3) 0.7662(3) 0.0310(9) Uani 1 1 d . . . . .
H46 H 0.2737 0.6602 0.8029 0.037 Uiso 1 1 calc R U . . .
C123 C 0.2374(2) 0.6763(2) 0.4126(3) 0.0240(8) Uani 1 1 d . . . . .
C98 C -0.0605(2) 0.1135(3) 0.2214(3) 0.0288(8) Uani 1 1 d . . . . .
C76 C 0.2953(3) -0.0400(2) 0.2430(2) 0.0299(9) Uani 1 1 d . . . . .
C127 C 0.2929(3) 0.1528(3) 0.5935(3) 0.0289(9) Uani 1 1 d . . . . .
C32 C 0.7917(2) 0.9211(2) 0.9089(2) 0.0243(8) Uani 1 1 d . . . . .
C69 C 0.3506(3) 1.0063(3) 0.8648(3) 0.0321(9) Uani 1 1 d . . . . .
H69 H 0.3161 1.0411 0.8979 0.038 Uiso 1 1 calc R U . . .
C43 C 0.3129(2) 0.7341(2) 0.6593(3) 0.0264(8) Uani 1 1 d . . . . .
H43 H 0.3227 0.7529 0.6227 0.032 Uiso 1 1 calc R U . . .
C133 C 0.3178(2) 0.1625(2) 0.5272(2) 0.0230(8) Uani 1 1 d . . . . .
C13 C 0.3466(3) 0.4092(3) 0.7864(3) 0.0300(9) Uani 1 1 d . . . . .
H13 H 0.3923 0.4322 0.8321 0.036 Uiso 1 1 calc R U . . .
C37 C 0.7321(2) 0.9706(2) 0.9399(2) 0.0226(8) Uani 1 1 d . . . . .
C53 C 0.5737(3) 0.1040(3) 0.5223(3) 0.0319(9) Uani 1 1 d . . . . .
C61 C 0.5434(3) 0.5982(3) 0.8949(3) 0.0288(8) Uani 1 1 d . . . . .
H61 H 0.5205 0.5454 0.8480 0.035 Uiso 1 1 calc R U . . .
C107 C 0.1170(2) 0.5070(3) 0.5107(2) 0.0287(9) Uani 1 1 d . . . . .
C55 C 0.5984(4) 0.1721(3) 0.5991(3) 0.0481(13) Uani 1 1 d . . . . .
H55A H 0.5871 0.2214 0.5956 0.072 Uiso 1 1 calc R U . . .
H55B H 0.6568 0.1760 0.6192 0.072 Uiso 1 1 calc R U . . .
H55C H 0.5692 0.1685 0.6381 0.072 Uiso 1 1 calc R U . . .
C97 C 0.0083(2) 0.1101(2) 0.2727(3) 0.0260(8) Uani 1 1 d . . . . .
C36 C 0.7540(3) 1.0562(2) 0.9939(3) 0.0311(9) Uani 1 1 d . . . . .
H36 H 0.7141 1.0904 1.0158 0.037 Uiso 1 1 calc R U . . .
C60 C 0.5598(3) 0.6083(3) 0.9742(3) 0.0349(10) Uani 1 1 d . . . . .
H60 H 0.5480 0.5631 0.9818 0.042 Uiso 1 1 calc R U . . .
C81 C 0.3498(3) -0.0955(3) 0.2400(3) 0.0367(10) Uani 1 1 d . . . . .
C102 C 0.0099(3) 0.0439(3) 0.2872(3) 0.0401(11) Uani 1 1 d . . . . .
H102 H 0.0563 0.0411 0.3220 0.048 Uiso 1 1 calc R U . . .
C35 C 0.8338(3) 1.0904(3) 1.0150(3) 0.0374(10) Uani 1 1 d . . . . .
H35 H 0.8485 1.1483 1.0521 0.045 Uiso 1 1 calc R U . . .
C10 C 0.2124(3) 0.3385(3) 0.6526(3) 0.0290(9) Uani 1 1 d . . . . .
H10 H 0.1671 0.3133 0.6065 0.035 Uiso 1 1 calc R U . . .
C91 C -0.1501(3) 0.3290(3) 0.0958(3) 0.0364(10) Uani 1 1 d . . . . .
H91 H -0.1897 0.2813 0.0689 0.044 Uiso 1 1 calc R U . . .
C25 C 0.4132(3) 0.6219(3) 0.1053(3) 0.0368(10) Uani 1 1 d . . . . .
H25 H 0.4568 0.6564 0.1073 0.044 Uiso 1 1 calc R U . . .
C87 C -0.0121(2) 0.3948(2) 0.1657(3) 0.0265(8) Uani 1 1 d . . . . .
C22 C 0.2856(3) 0.5197(3) 0.0976(3) 0.0343(10) Uani 1 1 d . . . . .
H22 H 0.2418 0.4848 0.0946 0.041 Uiso 1 1 calc R U . . .
C132 C 0.3511(3) 0.1647(3) 0.6625(3) 0.0379(10) Uani 1 1 d . . . . .
H132 H 0.4068 0.1779 0.6656 0.045 Uiso 1 1 calc R U . . .
C34 C 0.8936(3) 1.0419(3) 0.9829(3) 0.0397(11) Uani 1 1 d . . . . .
H34 H 0.9482 1.0663 0.9971 0.048 Uiso 1 1 calc R U . . .
C45 C 0.2530(3) 0.7486(3) 0.7710(3) 0.0335(9) Uani 1 1 d . . . . .
H45 H 0.2218 0.7776 0.8113 0.040 Uiso 1 1 calc R U . . .
C92 C -0.0721(3) 0.3255(3) 0.1285(3) 0.0285(8) Uani 1 1 d . . . . .
H92 H -0.0585 0.2757 0.1261 0.034 Uiso 1 1 calc R U . . .
C77 C 0.2195(3) -0.0694(3) 0.1889(3) 0.0394(11) Uani 1 1 d . . . . .
H77 H 0.1825 -0.0318 0.1906 0.047 Uiso 1 1 calc R U . . .
C117 C 0.1830(3) 0.7384(3) 0.4515(3) 0.0342(10) Uani 1 1 d . . . . .
C122 C 0.2159(3) 0.8189(3) 0.5162(3) 0.0386(10) Uani 1 1 d . . . . .
C108 C 0.0927(3) 0.4674(3) 0.5509(3) 0.0357(10) Uani 1 1 d . . . . .
C33 C 0.8718(3) 0.9575(3) 0.9300(3) 0.0328(9) Uani 1 1 d . . . . .
H33 H 0.9120 0.9238 0.9078 0.039 Uiso 1 1 calc R U . . .
C88 C -0.0332(3) 0.4679(3) 0.1691(3) 0.0375(10) Uani 1 1 d . . . . .
C12 C 0.2753(3) 0.3761(3) 0.7927(3) 0.0368(10) Uani 1 1 d . . . . .
H12 H 0.2724 0.3769 0.8431 0.044 Uiso 1 1 calc R U . . .
C112 C 0.1131(3) 0.5916(3) 0.5448(3) 0.0378(11) Uani 1 1 d . . . . .
H112 H 0.1299 0.6183 0.5171 0.045 Uiso 1 1 calc R U . . .
C44 C 0.2672(3) 0.7763(3) 0.7175(3) 0.0319(9) Uani 1 1 d . . . . .
H44 H 0.2456 0.8238 0.7210 0.038 Uiso 1 1 calc R U . . .
C101 C -0.0562(3) -0.0180(4) 0.2510(4) 0.0543(15) Uani 1 1 d . . . . .
H101 H -0.0550 -0.0635 0.2600 0.065 Uiso 1 1 calc R U . . .
C128 C 0.2101(3) 0.1336(3) 0.5894(4) 0.0418(11) Uani 1 1 d . . . . .
C23 C 0.2895(3) 0.5284(4) 0.0292(3) 0.0457(12) Uani 1 1 d . . . . .
H23 H 0.2483 0.4996 -0.0206 0.055 Uiso 1 1 calc R U . . .
N140 N 0.3665(3) -0.2751(4) -0.0303(4) 0.0668(14) Uani 1 1 d . . . . .
C80 C 0.3276(4) -0.1803(3) 0.1812(4) 0.0512(13) Uani 1 1 d . . . . .
H80 H 0.3646 -0.2182 0.1780 0.061 Uiso 1 1 calc R U . . .
C11 C 0.2079(3) 0.3417(3) 0.7260(3) 0.0352(10) Uani 1 1 d . . . . .
H11 H 0.1590 0.3206 0.7315 0.042 Uiso 1 1 calc R U . . .
C54 C 0.6140(3) 0.0287(3) 0.5025(4) 0.0507(13) Uani 1 1 d . . . . .
H54A H 0.5844 -0.0178 0.4486 0.076 Uiso 1 1 calc R U . . .
H54B H 0.6141 0.0152 0.5467 0.076 Uiso 1 1 calc R U . . .
H54C H 0.6700 0.0392 0.4992 0.076 Uiso 1 1 calc R U . . .
C99 C -0.1268(3) 0.0518(3) 0.1870(3) 0.0427(12) Uani 1 1 d . . . . .
H99 H -0.1741 0.0548 0.1534 0.051 Uiso 1 1 calc R U . . .
C141 C 0.4014(3) -0.2109(4) 0.0097(4) 0.0462(12) Uani 1 1 d . . . . .
C24 C 0.3537(3) 0.5793(3) 0.0338(3) 0.0430(12) Uani 1 1 d . . . . .
H24 H 0.3564 0.5846 -0.0135 0.052 Uiso 1 1 calc R U . . .
C111 C 0.0858(3) 0.6372(3) 0.6164(3) 0.0471(13) Uani 1 1 d . . . . .
H111 H 0.0826 0.6944 0.6381 0.056 Uiso 1 1 calc R U . . .
C90 C -0.1706(3) 0.4021(4) 0.1022(4) 0.0519(14) Uani 1 1 d . . . . .
H90 H -0.2251 0.4052 0.0818 0.062 Uiso 1 1 calc R U . . .
C78 C 0.1975(4) -0.1538(3) 0.1322(3) 0.0538(15) Uani 1 1 d . . . . .
H78 H 0.1451 -0.1742 0.0963 0.065 Uiso 1 1 calc R U . . .
C142 C 0.4468(4) -0.1282(4) 0.0601(4) 0.0583(15) Uani 1 1 d . . . . .
H14A H 0.4744 -0.1158 0.0250 0.087 Uiso 1 1 calc R U . . .
H14B H 0.4871 -0.1253 0.1061 0.087 Uiso 1 1 calc R U . . .
H14C H 0.4096 -0.0878 0.0831 0.087 Uiso 1 1 calc R U . . .
C131 C 0.3289(4) 0.1576(3) 0.7261(3) 0.0530(15) Uani 1 1 d . . . . .
H131 H 0.3689 0.1656 0.7727 0.064 Uiso 1 1 calc R U . . .
C109 C 0.0664(3) 0.5153(4) 0.6265(3) 0.0494(14) Uani 1 1 d . . . . .
H109 H 0.0513 0.4904 0.6564 0.059 Uiso 1 1 calc R U . . .
C130 C 0.2472(4) 0.1385(4) 0.7215(4) 0.0583(16) Uani 1 1 d . . . . .
H130 H 0.2316 0.1340 0.7654 0.070 Uiso 1 1 calc R U . . .
C110 C 0.0630(3) 0.5979(4) 0.6563(3) 0.0499(14) Uani 1 1 d . . . . .
H110 H 0.0442 0.6291 0.7064 0.060 Uiso 1 1 calc R U . . .
C100 C -0.1242(3) -0.0122(4) 0.2013(4) 0.0516(14) Uani 1 1 d . . . . .
H100 H -0.1697 -0.0540 0.1768 0.062 Uiso 1 1 calc R U . . .
C89 C -0.1130(3) 0.4711(3) 0.1379(4) 0.0538(14) Uani 1 1 d . . . . .
H89 H -0.1280 0.5208 0.1410 0.065 Uiso 1 1 calc R U . . .
C129 C 0.1895(4) 0.1263(4) 0.6545(4) 0.0580(16) Uani 1 1 d . . . . .
H129 H 0.1342 0.1125 0.6521 0.070 Uiso 1 1 calc R U . . .
C118 C 0.1000(3) 0.7162(4) 0.4241(5) 0.0594(16) Uani 1 1 d . . . . .
H118 H 0.0783 0.6620 0.3792 0.071 Uiso 1 1 calc R U . . .
C121 C 0.1634(4) 0.8763(4) 0.5527(4) 0.0695(19) Uani 1 1 d . . . . .
H121 H 0.1845 0.9314 0.5958 0.083 Uiso 1 1 calc R U . . .
C79 C 0.2528(4) -0.2078(3) 0.1288(4) 0.0580(16) Uani 1 1 d . . . . .
H79 H 0.2382 -0.2651 0.0891 0.070 Uiso 1 1 calc R U . . .
C119 C 0.0476(4) 0.7729(5) 0.4621(7) 0.097(3) Uani 1 1 d . . . . .
H119 H -0.0095 0.7573 0.4446 0.116 Uiso 1 1 calc R U . . .
C120 C 0.0805(5) 0.8519(5) 0.5253(6) 0.099(3) Uani 1 1 d . . . . .
H120 H 0.0452 0.8908 0.5509 0.119 Uiso 1 1 calc R U . . .
O2 O -0.1362(9) -0.2309(7) 0.0990(6) 0.213(6) Uani 1 1 d . . . . .
C1 C -0.2017(5) -0.2911(7) -0.0433(6) 0.094(3) Uani 1 1 d . . . . .
H1A H -0.2328 -0.3292 -0.0337 0.142 Uiso 1 1 calc R U . . .
H1B H -0.1906 -0.3210 -0.0996 0.142 Uiso 1 1 calc R U . . .
H1C H -0.2329 -0.2464 -0.0384 0.142 Uiso 1 1 calc R U . . .
C2 C -0.0693(6) -0.2006(7) 0.0155(7) 0.104(3) Uani 1 1 d . . . . .
H2A H -0.0853 -0.1451 0.0418 0.155 Uiso 1 1 calc R U . . .
H2B H -0.0668 -0.2186 -0.0426 0.155 Uiso 1 1 calc R U . . .
H2C H -0.0158 -0.1994 0.0466 0.155 Uiso 1 1 calc R U . . .
C3 C -0.1282(13) -0.2576(12) 0.0166(8) 0.223(11) Uani 1 1 d . . . . .

loop_
_atom_site_aniso_label
_atom_site_aniso_U_11
_atom_site_aniso_U_22
_atom_site_aniso_U_33
_atom_site_aniso_U_23
_atom_site_aniso_U_13
_atom_site_aniso_U_12
Cs1 0.01869(12) 0.02370(12) 0.02126(11) 0.01295(9) 0.00262(8) -0.00006(8)
Ti2 0.0165(3) 0.0158(3) 0.0160(3) 0.0085(2) 0.0019(2) 0.0009(2)
Ti3 0.0183(3) 0.0165(3) 0.0162(3) 0.0083(2) 0.0022(2) 0.0001(2)
Ti4 0.0198(3) 0.0172(3) 0.0162(3) 0.0088(2) 0.0044(2) 0.0012(2)
Ti5 0.0177(3) 0.0179(3) 0.0192(3) 0.0099(2) 0.0019(2) -0.0008(2)
Ti6 0.0219(3) 0.0182(3) 0.0159(3) 0.0072(2) 0.0037(2) 0.0009(2)
Ti7 0.0147(3) 0.0176(3) 0.0199(3) 0.0093(2) 0.0027(2) 0.0007(2)
Ti8 0.0160(3) 0.0185(3) 0.0223(3) 0.0113(3) 0.0018(2) -0.0002(2)
O17 0.0193(13) 0.0259(13) 0.0193(12) 0.0124(11) 0.0027(10) 0.0002(10)
O19 0.0212(13) 0.0181(12) 0.0228(12) 0.0124(10) 0.0053(10) 0.0035(10)
O20 0.0199(13) 0.0206(12) 0.0200(12) 0.0113(10) 0.0040(10) 0.0007(10)
O29 0.0232(13) 0.0274(13) 0.0186(12) 0.0134(11) 0.0017(10) -0.0019(11)
O39 0.0225(14) 0.0202(12) 0.0215(13) 0.0067(10) 0.0037(10) 0.0026(10)
O49 0.0243(13) 0.0188(12) 0.0212(12) 0.0125(10) 0.0069(10) 0.0045(10)
O52 0.0255(14) 0.0213(13) 0.0307(14) 0.0159(11) 0.0026(11) 0.0038(11)
O63 0.0284(14) 0.0193(12) 0.0189(12) 0.0061(10) 0.0038(11) -0.0019(10)
O51 0.0305(15) 0.0256(13) 0.0231(13) 0.0145(11) 0.0116(11) 0.0106(11)
O73 0.0256(14) 0.0283(13) 0.0196(12) 0.0135(11) 0.0076(11) 0.0074(11)
O83 0.0269(14) 0.0208(13) 0.0241(13) 0.0079(11) -0.0012(11) -0.0004(11)
O86 0.0116(11) 0.0215(12) 0.0214(12) 0.0108(10) 0.0011(9) 0.0018(9)
O74 0.0253(14) 0.0276(13) 0.0172(12) 0.0100(11) 0.0052(10) 0.0028(11)
O95 0.0182(13) 0.0249(13) 0.0269(13) 0.0143(11) 0.0029(10) 0.0034(10)
O40 0.0218(14) 0.0233(13) 0.0216(13) 0.0068(11) 0.0016(10) 0.0034(11)
O105 0.0203(13) 0.0315(14) 0.0276(14) 0.0175(12) 0.0008(11) -0.0039(11)
O115 0.0268(14) 0.0244(13) 0.0262(13) 0.0139(11) 0.0094(11) 0.0041(11)
O124 0.0195(13) 0.0214(13) 0.0312(14) 0.0134(11) 0.0026(11) 0.0023(10)
O50 0.0264(14) 0.0196(12) 0.0172(12) 0.0102(10) 0.0056(10) 0.0010(10)
O135 0.0257(14) 0.0274(13) 0.0225(13) 0.0164(11) 0.0040(11) 0.0005(11)
O137 0.0212(13) 0.0192(12) 0.0201(12) 0.0106(10) 0.0040(10) 0.0000(10)
O138 0.0167(12) 0.0215(12) 0.0245(13) 0.0126(11) 0.0033(10) -0.0006(10)
O16 0.0167(13) 0.0274(14) 0.0214(13) 0.0079(11) 0.0043(10) 0.0003(10)
O84 0.0279(15) 0.0177(12) 0.0268(14) 0.0086(11) 0.0001(11) 0.0017(11)
O75 0.0240(14) 0.0274(13) 0.0222(13) 0.0134(11) 0.0062(11) 0.0038(11)
O64 0.0274(14) 0.0205(12) 0.0161(12) 0.0077(10) 0.0038(10) -0.0008(10)
O139 0.0202(13) 0.0204(12) 0.0181(12) 0.0088(10) 0.0043(10) 0.0010(10)
O18 0.0245(14) 0.0233(13) 0.0222(13) 0.0134(11) 0.0025(11) -0.0012(10)
O104 0.0185(13) 0.0261(14) 0.0335(15) 0.0184(12) 0.0049(11) -0.0009(10)
O41 0.0253(14) 0.0199(12) 0.0236(13) 0.0072(11) 0.0071(11) 0.0023(10)
O94 0.0191(13) 0.0266(14) 0.0346(15) 0.0166(12) -0.0018(11) -0.0037(11)
O65 0.0320(15) 0.0216(13) 0.0168(12) 0.0077(10) 0.0030(11) -0.0013(11)
O28 0.0232(14) 0.0296(14) 0.0224(13) 0.0157(11) 0.0001(11) -0.0037(11)
O114 0.0334(16) 0.0235(14) 0.0348(15) 0.0132(12) 0.0181(13) 0.0052(11)
O134 0.0230(14) 0.0347(15) 0.0323(15) 0.0245(13) 0.0036(11) 0.0003(11)
O125 0.0243(14) 0.0208(13) 0.0342(15) 0.0126(12) -0.0017(12) 0.0014(11)
O106 0.0288(17) 0.0397(18) 0.058(2) 0.0292(17) -0.0071(15) -0.0043(13)
O126 0.049(2) 0.0275(16) 0.0415(19) 0.0084(14) 0.0003(16) 0.0062(14)
O85 0.048(2) 0.0280(17) 0.057(2) 0.0127(16) 0.0004(17) 0.0101(15)
C38 0.0240(19) 0.0221(18) 0.0157(16) 0.0078(14) 0.0018(14) 0.0016(15)
O116 0.057(2) 0.065(2) 0.058(2) 0.047(2) 0.0362(19) 0.0276(19)
C15 0.0181(18) 0.0189(17) 0.0197(17) 0.0079(14) 0.0034(14) 0.0011(14)
C62 0.0171(17) 0.0181(17) 0.0184(17) 0.0052(14) 0.0018(14) -0.0018(13)
O136 0.036(2) 0.087(3) 0.085(3) 0.065(3) 0.021(2) 0.0081(19)
C57 0.0235(19) 0.0222(18) 0.0213(18) 0.0106(15) 0.0054(15) 0.0035(14)
C72 0.0235(19) 0.0183(16) 0.0168(16) 0.0088(14) 0.0022(14) -0.0025(14)
C82 0.0247(19) 0.0169(17) 0.0224(18) 0.0083(15) 0.0042(15) 0.0012(14)
C67 0.0159(17) 0.0211(17) 0.0232(18) 0.0084(15) 0.0051(14) 0.0011(14)
C113 0.0191(18) 0.0263(19) 0.0206(17) 0.0098(15) 0.0045(14) 0.0020(15)
O96 0.043(2) 0.040(2) 0.097(3) 0.042(2) -0.015(2) -0.0054(16)
C58 0.035(2) 0.029(2) 0.0179(18) 0.0105(16) 0.0033(16) 0.0038(17)
C48 0.0159(17) 0.0190(16) 0.0163(16) 0.0104(14) -0.0019(13) -0.0013(13)
C47 0.0185(18) 0.0210(17) 0.0256(18) 0.0099(15) 0.0061(15) 0.0046(14)
O31 0.055(2) 0.065(3) 0.055(2) 0.039(2) 0.0047(19) -0.0063(19)
C56 0.0206(18) 0.0222(18) 0.0214(18) 0.0097(15) 0.0063(14) 0.0028(14)
C27 0.0182(18) 0.0227(17) 0.0209(17) 0.0116(15) 0.0017(14) -0.0015(14)
C68 0.025(2) 0.0263(19) 0.0234(18) 0.0090(16) 0.0061(15) -0.0010(15)
C103 0.0198(18) 0.0229(18) 0.0205(17) 0.0090(15) 0.0030(14) -0.0018(14)
C9 0.0247(19) 0.0197(17) 0.0238(18) 0.0102(15) 0.0092(15) 0.0041(14)
C14 0.0242(19) 0.0214(18) 0.0261(18) 0.0148(15) 0.0069(15) 0.0023(14)
C93 0.0176(18) 0.0212(17) 0.0216(17) 0.0104(14) 0.0017(14) 0.0008(14)
C21 0.0245(19) 0.0280(19) 0.0217(18) 0.0150(16) 0.0023(15) 0.0026(15)
C66 0.0237(19) 0.0192(17) 0.0202(17) 0.0076(14) 0.0047(15) -0.0004(14)
C71 0.026(2) 0.0255(19) 0.0281(19) 0.0133(16) 0.0066(16) 0.0073(15)
C26 0.026(2) 0.028(2) 0.028(2) 0.0165(17) 0.0060(16) 0.0036(16)
C42 0.0190(18) 0.0209(17) 0.0229(18) 0.0105(15) 0.0042(14) 0.0012(14)
C70 0.030(2) 0.028(2) 0.036(2) 0.0155(18) 0.0037(18) 0.0080(17)
C59 0.043(3) 0.036(2) 0.0235(19) 0.0191(18) 0.0082(18) 0.0079(19)
C46 0.030(2) 0.037(2) 0.033(2) 0.0199(19) 0.0157(18) 0.0081(18)
C123 0.024(2) 0.0200(18) 0.031(2) 0.0153(16) 0.0035(16) 0.0013(14)
C98 0.022(2) 0.030(2) 0.033(2) 0.0158(18) 0.0038(16) 0.0014(16)
C76 0.043(2) 0.0177(18) 0.0210(18) 0.0052(15) 0.0040(17) -0.0018(17)
C127 0.038(2) 0.027(2) 0.031(2) 0.0189(17) 0.0150(18) 0.0079(17)
C32 0.027(2) 0.0218(18) 0.0205(17) 0.0089(15) 0.0032(15) 0.0011(15)
C69 0.029(2) 0.027(2) 0.033(2) 0.0084(17) 0.0126(18) 0.0073(17)
C43 0.026(2) 0.0225(18) 0.031(2) 0.0136(16) 0.0079(16) 0.0053(15)
C133 0.026(2) 0.0203(17) 0.0267(19) 0.0141(15) 0.0086(16) 0.0013(14)
C13 0.037(2) 0.033(2) 0.0226(19) 0.0166(17) 0.0069(17) 0.0009(18)
C37 0.026(2) 0.0191(17) 0.0197(17) 0.0082(15) 0.0029(15) -0.0014(14)
C53 0.035(2) 0.033(2) 0.039(2) 0.0265(19) 0.0072(19) 0.0080(18)
C61 0.035(2) 0.0255(19) 0.0249(19) 0.0118(16) 0.0071(17) 0.0058(17)
C107 0.0202(19) 0.034(2) 0.0218(18) 0.0065(17) 0.0053(15) -0.0012(16)
C55 0.060(3) 0.037(3) 0.039(3) 0.019(2) -0.007(2) 0.011(2)
C97 0.024(2) 0.0268(19) 0.028(2) 0.0150(17) 0.0051(16) -0.0010(16)
C36 0.034(2) 0.0208(19) 0.029(2) 0.0063(16) 0.0060(17) 0.0017(16)
C60 0.047(3) 0.030(2) 0.032(2) 0.0181(18) 0.011(2) 0.0057(19)
C81 0.052(3) 0.021(2) 0.035(2) 0.0127(18) 0.010(2) 0.0071(19)
C102 0.030(2) 0.044(3) 0.055(3) 0.036(2) -0.002(2) -0.006(2)
C35 0.040(3) 0.023(2) 0.037(2) 0.0087(18) 0.002(2) -0.0064(18)
C10 0.025(2) 0.032(2) 0.032(2) 0.0165(18) 0.0108(17) 0.0026(16)
C91 0.024(2) 0.038(2) 0.043(3) 0.020(2) -0.0022(18) -0.0028(18)
C25 0.044(3) 0.040(2) 0.044(3) 0.030(2) 0.020(2) 0.011(2)
C87 0.024(2) 0.028(2) 0.0268(19) 0.0147(17) 0.0016(16) 0.0009(16)
C22 0.034(2) 0.043(2) 0.028(2) 0.0224(19) -0.0001(18) -0.0042(19)
C132 0.058(3) 0.034(2) 0.030(2) 0.0207(19) 0.015(2) 0.008(2)
C34 0.029(2) 0.030(2) 0.046(3) 0.013(2) -0.003(2) -0.0063(18)
C45 0.033(2) 0.033(2) 0.035(2) 0.0139(19) 0.0171(19) 0.0141(18)
C92 0.025(2) 0.0253(19) 0.031(2) 0.0140(17) -0.0007(16) -0.0009(16)
C77 0.048(3) 0.028(2) 0.030(2) 0.0094(18) -0.004(2) -0.0053(19)
C117 0.029(2) 0.031(2) 0.045(3) 0.018(2) 0.0144(19) 0.0097(17)
C122 0.046(3) 0.032(2) 0.035(2) 0.0127(19) 0.013(2) 0.014(2)
C108 0.028(2) 0.055(3) 0.032(2) 0.025(2) 0.0110(18) 0.014(2)
C33 0.026(2) 0.030(2) 0.033(2) 0.0101(18) 0.0019(17) 0.0009(17)
C88 0.027(2) 0.034(2) 0.050(3) 0.024(2) -0.005(2) 0.0018(18)
C12 0.047(3) 0.040(2) 0.032(2) 0.022(2) 0.017(2) 0.005(2)
C112 0.029(2) 0.035(2) 0.034(2) 0.0041(19) 0.0134(19) 0.0013(18)
C44 0.029(2) 0.026(2) 0.041(2) 0.0160(18) 0.0107(18) 0.0083(17)
C101 0.041(3) 0.050(3) 0.082(4) 0.049(3) -0.007(3) -0.016(2)
C128 0.044(3) 0.043(3) 0.061(3) 0.037(3) 0.027(3) 0.014(2)
C23 0.047(3) 0.065(3) 0.027(2) 0.028(2) -0.002(2) 0.005(2)
N140 0.059(3) 0.077(4) 0.056(3) 0.032(3) 0.004(3) -0.013(3)
C80 0.071(4) 0.027(2) 0.047(3) 0.012(2) 0.016(3) 0.007(2)
C11 0.032(2) 0.038(2) 0.043(2) 0.022(2) 0.018(2) 0.0025(18)
C54 0.049(3) 0.049(3) 0.071(4) 0.044(3) 0.010(3) 0.019(2)
C99 0.025(2) 0.046(3) 0.055(3) 0.029(2) -0.006(2) -0.008(2)
C141 0.031(3) 0.057(3) 0.052(3) 0.031(3) 0.004(2) 0.001(2)
C24 0.053(3) 0.059(3) 0.036(2) 0.036(2) 0.016(2) 0.012(2)
C111 0.041(3) 0.039(3) 0.039(3) 0.001(2) 0.017(2) 0.001(2)
C90 0.025(2) 0.061(3) 0.068(4) 0.037(3) -0.008(2) 0.003(2)
C78 0.064(4) 0.034(3) 0.039(3) 0.009(2) -0.012(2) -0.019(2)
C142 0.043(3) 0.054(3) 0.077(4) 0.033(3) 0.010(3) 0.007(3)
C131 0.092(5) 0.046(3) 0.035(3) 0.028(2) 0.021(3) 0.016(3)
C109 0.037(3) 0.087(4) 0.037(3) 0.038(3) 0.018(2) 0.015(3)
C130 0.087(5) 0.062(4) 0.064(4) 0.049(3) 0.049(4) 0.029(3)
C110 0.044(3) 0.062(3) 0.026(2) 0.008(2) 0.013(2) 0.011(2)
C100 0.032(3) 0.051(3) 0.069(4) 0.034(3) -0.006(2) -0.019(2)
C89 0.044(3) 0.044(3) 0.074(4) 0.037(3) -0.005(3) 0.009(2)
C129 0.062(4) 0.069(4) 0.087(4) 0.062(4) 0.050(4) 0.027(3)
C118 0.034(3) 0.044(3) 0.085(4) 0.019(3) 0.020(3) 0.012(2)
C121 0.069(4) 0.046(3) 0.066(4) 0.005(3) 0.023(3) 0.024(3)
C79 0.096(5) 0.020(2) 0.039(3) 0.004(2) 0.009(3) -0.006(3)
C119 0.040(4) 0.070(5) 0.143(8) 0.021(5) 0.037(4) 0.019(3)
C120 0.079(6) 0.075(5) 0.124(7) 0.021(5) 0.061(5) 0.046(4)
O2 0.346(17) 0.144(8) 0.095(6) 0.028(6) 0.049(8) -0.086(9)
C1 0.075(5) 0.136(8) 0.100(7) 0.078(7) 0.028(5) 0.024(5)
C2 0.095(7) 0.116(8) 0.089(6) 0.045(6) 0.018(5) 0.008(6)
C3 0.30(2) 0.240(18) 0.085(8) 0.074(10) -0.004(11) -0.182(17)

loop_
_atom_type_symbol
_atom_type_description
_atom_type_scat_dispersion_real
_atom_type_scat_dispersion_imag
_atom_type_scat_source
C C 0.0181 0.0091 'International Tables Vol C Tables 4.2.6.8 and 6.1.1.4'
H H 0.0000 0.0000 'International Tables Vol C Tables 4.2.6.8 and 6.1.1.4'
Cs Cs -0.7457 7.9052 'International Tables Vol C Tables 4.2.6.8 and 6.1.1.4'
N N 0.0311 0.0180 'International Tables Vol C Tables 4.2.6.8 and 6.1.1.4'
O O 0.0492 0.0322 'International Tables Vol C Tables 4.2.6.8 and 6.1.1.4'
Ti Ti 0.2191 1.8069 'International Tables Vol C Tables 4.2.6.8 and 6.1.1.4'

loop_
_geom_angle_atom_site_label_1
_geom_angle_atom_site_label_2
_geom_angle_atom_site_label_3
_geom_angle
_geom_angle_site_symmetry_1
_geom_angle_site_symmetry_3
_geom_angle_publ_flag
O17 Cs1 O49 49.87(6) . . ?
O17 Cs1 O63 159.28(6) . 2_666 ?
O17 Cs1 O50 97.19(6) . 2_666 ?
O17 Cs1 O139 50.10(6) . . ?
O17 Cs1 O139 113.23(6) . 2_666 ?
O19 Cs1 O17 93.34(7) . . ?
O19 Cs1 O49 62.20(6) . . ?
O19 Cs1 O63 70.48(7) . 2_666 ?
O19 Cs1 O50 133.99(6) . 2_666 ?
O19 Cs1 O64 101.99(7) . 2_666 ?
O19 Cs1 O139 49.02(6) . 2_666 ?
O19 Cs1 O139 109.32(6) . . ?
O20 Cs1 O17 58.70(7) . . ?
O20 Cs1 O19 143.17(7) . . ?
O20 Cs1 O49 116.87(7) . 2_666 ?
O20 Cs1 O49 105.40(6) . . ?
O20 Cs1 O63 141.38(6) . 2_666 ?
O20 Cs1 O86 105.79(7) . . ?
O20 Cs1 O50 77.28(6) . 2_666 ?
O20 Cs1 O64 103.08(7) . 2_666 ?
O20 Cs1 O139 159.77(6) . 2_666 ?
O20 Cs1 O139 72.57(6) . . ?
O49 Cs1 O17 116.91(6) 2_666 . ?
O49 Cs1 O19 96.42(6) 2_666 . ?
O49 Cs1 O49 81.71(7) 2_666 . ?
O49 Cs1 O63 54.90(7) 2_666 2_666 ?
O49 Cs1 O63 109.72(6) . 2_666 ?
O49 Cs1 O50 91.93(6) . 2_666 ?
O49 Cs1 O50 39.59(6) 2_666 2_666 ?
O49 Cs1 O64 71.69(7) 2_666 2_666 ?
O49 Cs1 O139 68.00(6) 2_666 . ?
O49 Cs1 O139 63.39(6) . 2_666 ?
O49 Cs1 O139 47.40(6) 2_666 2_666 ?
O63 Cs1 O50 85.89(6) 2_666 2_666 ?
O63 Cs1 O139 46.35(6) 2_666 2_666 ?
O86 Cs1 O17 99.61(7) . . ?
O86 Cs1 O19 51.82(7) . . ?
O86 Cs1 O49 104.18(6) . . ?
O86 Cs1 O49 133.75(6) . 2_666 ?
O86 Cs1 O63 80.83(7) . 2_666 ?
O86 Cs1 O50 161.82(6) . 2_666 ?
O86 Cs1 O64 82.44(7) . 2_666 ?
O86 Cs1 O139 93.64(6) . 2_666 ?
O86 Cs1 O139 146.67(6) . . ?
O50 Cs1 O139 86.02(6) 2_666 2_666 ?
O138 Cs1 O17 74.13(7) . . ?
O138 Cs1 O19 99.45(7) . . ?
O138 Cs1 O20 52.71(7) . . ?
O138 Cs1 O49 116.38(7) . . ?
O138 Cs1 O49 160.12(7) . 2_666 ?
O138 Cs1 O63 120.19(7) . 2_666 ?
O138 Cs1 O86 53.11(7) . . ?
O138 Cs1 O50 126.52(6) . 2_666 ?
O138 Cs1 O64 93.24(7) . 2_666 ?
O138 Cs1 O139 117.02(7) . . ?
O138 Cs1 O139 146.54(6) . 2_666 ?
O64 Cs1 O17 161.64(7) 2_666 . ?
O64 Cs1 O49 147.55(6) 2_666 . ?
O64 Cs1 O63 39.05(6) 2_666 2_666 ?
O64 Cs1 O50 79.43(6) 2_666 2_666 ?
O64 Cs1 O139 84.70(6) 2_666 2_666 ?
O64 Cs1 O139 130.80(7) 2_666 . ?
O139 Cs1 O49 47.79(6) . . ?
O139 Cs1 O63 121.94(6) . 2_666 ?
O139 Cs1 O50 51.51(6) . 2_666 ?
O139 Cs1 O139 88.16(6) . 2_666 ?
Cs1 Ti2 Cs1 72.004(11) . 2_666 ?
Ti8 Ti2 Cs1 62.353(15) 2_666 2_666 ?
Ti8 Ti2 Cs1 131.07(2) 2_666 . ?
O19 Ti2 Cs1 110.20(8) 2_666 . ?
O19 Ti2 Cs1 44.83(7) 2_666 2_666 ?
O19 Ti2 Ti8 20.98(7) 2_666 2_666 ?
O19 Ti2 O29 87.69(11) 2_666 2_666 ?
O19 Ti2 O124 82.58(10) 2_666 2_666 ?
O19 Ti2 O50 87.54(11) 2_666 2_666 ?
O29 Ti2 Cs1 140.14(8) 2_666 . ?
O29 Ti2 Cs1 102.47(8) 2_666 2_666 ?
O29 Ti2 Ti8 69.95(7) 2_666 2_666 ?
O29 Ti2 O124 82.34(11) 2_666 2_666 ?
O124 Ti2 Cs1 126.16(7) 2_666 2_666 ?
O124 Ti2 Cs1 133.65(8) 2_666 . ?
O124 Ti2 Ti8 69.93(7) 2_666 2_666 ?
O50 Ti2 Cs1 83.60(7) 2_666 2_666 ?
O50 Ti2 Cs1 54.19(8) 2_666 . ?
O50 Ti2 Ti8 102.25(8) 2_666 2_666 ?
O50 Ti2 O29 165.49(11) 2_666 2_666 ?
O50 Ti2 O124 83.46(11) 2_666 2_666 ?
O137 Ti2 Cs1 81.14(8) . . ?
O137 Ti2 Cs1 150.37(8) . 2_666 ?
O137 Ti2 Ti8 146.85(8) . 2_666 ?
O137 Ti2 O19 164.29(11) . 2_666 ?
O137 Ti2 O29 90.05(11) . 2_666 ?
O137 Ti2 O124 81.71(10) . 2_666 ?
O137 Ti2 O50 90.84(11) . 2_666 ?
O139 Ti2 Cs1 50.85(8) . . ?
O139 Ti2 Cs1 54.89(8) . 2_666 ?
O139 Ti2 Ti8 108.56(9) . 2_666 ?
O139 Ti2 O19 97.37(11) . 2_666 ?
O139 Ti2 O29 92.87(11) . 2_666 ?
O139 Ti2 O124 175.21(11) . 2_666 ?
O139 Ti2 O50 101.33(11) . 2_666 ?
O139 Ti2 O137 98.27(12) . . ?
O20 Ti3 Cs1 37.19(8) . . ?
O20 Ti3 O52 162.95(11) . . ?
O20 Ti3 O74 98.91(11) . 2_666 ?
O20 Ti3 O135 89.08(11) . . ?
O20 Ti3 O84 87.49(11) . . ?
O52 Ti3 Cs1 157.14(8) . . ?
O52 Ti3 O84 76.93(10) . . ?
O74 Ti3 Cs1 74.92(8) 2_666 . ?
O74 Ti3 O52 85.64(11) 2_666 . ?
O74 Ti3 O135 163.68(11) 2_666 . ?
O74 Ti3 O84 81.12(11) 2_666 . ?
O135 Ti3 Cs1 118.54(8) . . ?
O135 Ti3 O52 82.79(11) . . ?
O135 Ti3 O84 85.07(11) . . ?
O137 Ti3 Cs1 75.73(8) . . ?
O137 Ti3 O20 101.39(12) . . ?
O137 Ti3 O52 94.52(11) . . ?
O137 Ti3 O74 95.10(12) . 2_666 ?
O137 Ti3 O135 97.24(11) . . ?
O137 Ti3 O84 170.83(12) . . ?
O84 Ti3 Cs1 111.01(8) . . ?
Cs1 Ti4 Cs1 73.051(11) 2_666 . ?
O17 Ti4 Cs1 50.08(7) . . ?
O17 Ti4 Cs1 122.21(7) . 2_666 ?
O17 Ti4 O49 84.60(10) . . ?
O49 Ti4 Cs1 53.20(7) . . ?
O49 Ti4 Cs1 48.77(7) . 2_666 ?
O63 Ti4 Cs1 126.14(8) . . ?
O63 Ti4 Cs1 54.96(8) . 2_666 ?
O63 Ti4 O17 175.09(11) . . ?
O63 Ti4 O49 95.06(11) . . ?
O51 Ti4 Cs1 120.90(9) . . ?
O51 Ti4 Cs1 108.99(9) . 2_666 ?
O51 Ti4 O17 93.91(12) . . ?
O51 Ti4 O49 83.15(11) . . ?
O51 Ti4 O63 90.91(12) . . ?
O51 Ti4 O139 166.31(12) . . ?
O139 Ti4 Cs1 51.58(8) . . ?
O139 Ti4 Cs1 59.12(7) . 2_666 ?
O139 Ti4 O17 88.03(11) . . ?
O139 Ti4 O49 83.54(10) . . ?
O139 Ti4 O63 87.06(11) . . ?
O18 Ti4 Cs1 122.16(8) . . ?
O18 Ti4 Cs1 142.32(9) . 2_666 ?
O18 Ti4 O17 85.29(11) . . ?
O18 Ti4 O49 168.68(11) . . ?
O18 Ti4 O63 95.46(12) . . ?
O18 Ti4 O51 92.49(12) . . ?
O18 Ti4 O139 101.18(12) . . ?
O20 Ti5 Cs1 51.18(8) . . ?
O20 Ti5 O83 93.67(12) . . ?
O20 Ti5 O105 171.36(11) . . ?
O20 Ti5 O16 93.96(11) . . ?
O20 Ti5 O134 89.06(11) . . ?
O83 Ti5 Cs1 113.43(9) . . ?
O83 Ti5 O105 83.24(12) . . ?
O83 Ti5 O134 82.92(12) . . ?
O105 Ti5 Cs1 137.41(8) . . ?
O105 Ti5 O134 82.57(11) . . ?
O138 Ti5 Cs1 50.26(8) . . ?
O138 Ti5 O20 98.51(11) . . ?
O138 Ti5 O83 98.55(12) . . ?
O138 Ti5 O105 89.95(11) . . ?
O138 Ti5 O16 96.01(12) . . ?
O138 Ti5 O134 172.16(11) . . ?
O16 Ti5 Cs1 83.60(8) . . ?
O16 Ti5 O83 162.38(12) . . ?
O16 Ti5 O105 86.90(11) . . ?
O16 Ti5 O134 81.34(12) . . ?
O134 Ti5 Cs1 136.10(8) . . ?
O39 Ti6 Cs1 58.01(7) . 2_666 ?
O39 Ti6 O73 84.88(11) . . ?
O39 Ti6 O64 83.96(11) . . ?
O73 Ti6 Cs1 51.96(8) . 2_666 ?
O73 Ti6 O64 79.86(11) . . ?
O75 Ti6 Cs1 118.11(9) . 2_666 ?
O75 Ti6 O39 169.47(12) . . ?
O75 Ti6 O73 85.47(11) . . ?
O75 Ti6 O64 98.48(12) . . ?
O75 Ti6 O41 92.61(12) . . ?
O75 Ti6 O65 96.43(12) . . ?
O64 Ti6 Cs1 40.00(7) . 2_666 ?
O41 Ti6 Cs1 130.37(8) . 2_666 ?
O41 Ti6 O39 84.50(11) . . ?
O41 Ti6 O73 97.59(12) . . ?
O41 Ti6 O64 168.35(12) . . ?
O65 Ti6 Cs1 114.48(8) . 2_666 ?
O65 Ti6 O39 94.01(12) . . ?
O65 Ti6 O73 164.17(12) . . ?
O65 Ti6 O64 84.32(11) . . ?
O65 Ti6 O41 98.02(12) . . ?
O86 Ti7 Cs1 50.29(8) . . ?
O86 Ti7 O95 90.88(11) . . ?
O86 Ti7 O40 101.75(12) . 2_666 ?
O86 Ti7 O115 93.74(11) . . ?
O86 Ti7 O138 99.25(11) . . ?
O86 Ti7 O104 171.15(11) . . ?
O95 Ti7 Cs1 140.82(8) . . ?
O95 Ti7 O104 83.33(11) . . ?
O40 Ti7 Cs1 105.99(8) 2_666 . ?
O40 Ti7 O95 84.59(11) 2_666 . ?
O40 Ti7 O115 163.41(11) 2_666 . ?
O40 Ti7 O104 84.43(11) 2_666 . ?
O115 Ti7 Cs1 88.45(8) . . ?
O115 Ti7 O95 89.29(11) . . ?
O115 Ti7 O104 79.55(11) . . ?
O138 Ti7 Cs1 49.66(8) . . ?
O138 Ti7 O95 169.38(11) . . ?
O138 Ti7 O40 90.21(12) . 2_666 ?
O138 Ti7 O115 93.18(11) . . ?
O138 Ti7 O104 86.96(11) . . ?
O104 Ti7 Cs1 134.39(8) . . ?
O19 Ti8 Cs1 48.88(8) . . ?
O19 Ti8 O86 97.52(11) . . ?
O19 Ti8 O94 177.03(11) . . ?
O19 Ti8 O28 93.94(12) . . ?
O19 Ti8 O114 95.90(13) . . ?
O19 Ti8 O125 94.90(11) . . ?
O86 Ti8 Cs1 48.65(7) . . ?
O86 Ti8 O94 85.40(11) . . ?
O86 Ti8 O28 100.61(11) . . ?
O86 Ti8 O114 90.55(11) . . ?
O86 Ti8 O125 165.83(11) . . ?
O94 Ti8 Cs1 134.03(8) . . ?
O28 Ti8 Cs1 100.41(8) . . ?
O28 Ti8 O94 84.99(11) . . ?
O28 Ti8 O125 85.26(12) . . ?
O114 Ti8 Cs1 95.54(9) . . ?
O114 Ti8 O94 84.56(12) . . ?
O114 Ti8 O28 164.03(12) . . ?
O114 Ti8 O125 81.39(12) . . ?
O125 Ti8 Cs1 143.39(8) . . ?
O125 Ti8 O94 82.26(11) . . ?
Ti4 O17 Cs1 101.09(9) . . ?
C15 O17 Cs1 126.9(2) . . ?
C15 O17 Ti4 128.8(2) . . ?
Ti2 O19 Cs1 109.33(10) 2_666 . ?
Ti8 O19 Cs1 106.50(10) . . ?
Ti8 O19 Ti2 135.43(14) . 2_666 ?
Ti3 O20 Cs1 121.69(11) . . ?
Ti5 O20 Cs1 101.70(10) . . ?
Ti5 O20 Ti3 135.08(14) . . ?
C27 O29 Ti2 138.1(2) . 2_666 ?
C38 O39 Ti6 133.4(2) . . ?
Cs1 O49 Cs1 98.29(7) 2_666 . ?
Ti4 O49 Cs1 96.78(8) . . ?
Ti4 O49 Cs1 101.16(9) . 2_666 ?
C48 O49 Cs1 94.1(2) . 2_666 ?
C48 O49 Cs1 126.2(2) . . ?
C48 O49 Ti4 131.6(2) . . ?
C53 O52 Ti3 135.5(3) . . ?
Ti4 O63 Cs1 96.21(9) . 2_666 ?
C62 O63 Cs1 94.1(2) . 2_666 ?
C62 O63 Ti4 141.2(3) . . ?
C47 O51 Ti4 138.2(2) . . ?
Ti6 O73 Cs1 101.60(9) . 2_666 ?
C72 O73 Cs1 114.9(2) . 2_666 ?
C72 O73 Ti6 131.3(2) . . ?
C82 O83 Ti5 127.6(2) . . ?
Ti7 O86 Cs1 103.51(10) . . ?
Ti7 O86 Ti8 133.59(14) . . ?
Ti8 O86 Cs1 104.15(10) . . ?
C72 O74 Ti3 143.0(3) . 2_666 ?
C93 O95 Ti7 133.5(2) . . ?
C38 O40 Ti7 126.4(2) . 2_666 ?
C103 O105 Ti5 132.1(2) . . ?
C113 O115 Ti7 129.4(2) . . ?
C123 O124 Ti2 134.1(2) . 2_666 ?
Ti2 O50 Cs1 97.17(9) 2_666 2_666 ?
C48 O50 Cs1 83.6(2) . 2_666 ?
C48 O50 Ti2 139.9(2) . 2_666 ?
C133 O135 Ti3 130.3(2) . . ?
Ti3 O137 Ti2 150.88(15) . . ?
Ti5 O138 Cs1 102.93(10) . . ?
Ti5 O138 Ti7 146.20(15) . . ?
Ti7 O138 Cs1 103.13(10) . . ?
C15 O16 Ti5 131.7(2) . . ?
C82 O84 Ti3 136.2(2) . . ?
C67 O75 Ti6 133.1(2) . . ?
Ti6 O64 Cs1 115.74(10) . 2_666 ?
C62 O64 Cs1 100.6(2) . 2_666 ?
C62 O64 Ti6 132.7(2) . . ?
Cs1 O139 Cs1 91.84(6) . 2_666 ?
Ti2 O139 Cs1 100.98(10) . 2_666 ?
Ti2 O139 Cs1 104.85(10) . . ?
Ti2 O139 Ti4 150.46(15) . . ?
Ti4 O139 Cs1 92.38(9) . 2_666 ?
Ti4 O139 Cs1 100.87(10) . . ?
C14 O18 Ti4 128.0(2) . . ?
C103 O104 Ti7 134.2(2) . . ?
C37 O41 Ti6 135.4(2) . . ?
C93 O94 Ti8 131.1(3) . . ?
C57 O65 Ti6 136.7(2) . . ?
C27 O28 Ti8 128.6(2) . . ?
C113 O114 Ti8 137.4(3) . . ?
C133 O134 Ti5 130.3(2) . . ?
C123 O125 Ti8 127.5(3) . . ?
C98 O106 H106 109.5 . . ?
C122 O126 H126 109.5 . . ?
C81 O85 H85 109.5 . . ?
O39 C38 O40 120.9(3) . . ?
O39 C38 C32 121.5(3) . . ?
O40 C38 C32 117.6(3) . . ?
C108 O116 H116 109.5 . . ?
O17 C15 O16 120.2(3) . . ?
O17 C15 C9 121.6(3) . . ?
O16 C15 C9 118.2(3) . . ?
O63 C62 Cs1 65.50(19) . 2_666 ?
O63 C62 C56 118.5(3) . . ?
O64 C62 Cs1 59.63(19) . 2_666 ?
O64 C62 O63 119.4(3) . . ?
O64 C62 C56 122.0(3) . . ?
C56 C62 Cs1 154.9(2) . 2_666 ?
C128 O136 H136 109.5 . . ?
O65 C57 C58 118.3(3) . . ?
O65 C57 C56 122.4(3) . . ?
C58 C57 C56 119.3(4) . . ?
O73 C72 C66 121.1(3) . . ?
O74 C72 O73 121.2(3) . . ?
O74 C72 C66 117.7(3) . . ?
O83 C82 C76 119.0(3) . . ?
O84 C82 O83 123.6(3) . . ?
O84 C82 C76 117.3(3) . . ?
O75 C67 C68 118.2(3) . . ?
O75 C67 C66 121.6(3) . . ?
C68 C67 C66 120.2(4) . . ?
O115 C113 C107 120.0(4) . . ?
O114 C113 O115 122.5(3) . . ?
O114 C113 C107 117.5(4) . . ?
C88 O96 H96 109.5 . . ?
C57 C58 H58 119.8 . . ?
C59 C58 C57 120.3(4) . . ?
C59 C58 H58 119.8 . . ?
O49 C48 Cs1 64.33(18) . 2_666 ?
O49 C48 O50 119.9(3) . . ?
O49 C48 C42 121.8(3) . . ?
O50 C48 Cs1 74.9(2) . 2_666 ?
O50 C48 C42 118.4(3) . . ?
C42 C48 Cs1 132.6(2) . 2_666 ?
O51 C47 C42 121.6(3) . . ?
O51 C47 C46 118.2(4) . . ?
C46 C47 C42 120.1(4) . . ?
C26 O31 H31 109.5 . . ?
C57 C56 C62 121.1(3) . . ?
C61 C56 C62 119.8(3) . . ?
C61 C56 C57 119.1(4) . . ?
O29 C27 O28 123.6(3) . . ?
O29 C27 C21 117.7(3) . . ?
O28 C27 C21 118.7(3) . . ?
C67 C68 H68 120.1 . . ?
C69 C68 C67 119.7(4) . . ?
C69 C68 H68 120.1 . . ?
O105 C103 C97 118.2(3) . . ?
O104 C103 O105 123.9(3) . . ?
O104 C103 C97 117.9(3) . . ?
C14 C9 C15 120.3(3) . . ?
C10 C9 C15 120.1(4) . . ?
C10 C9 C14 119.5(4) . . ?
O18 C14 C9 120.7(3) . . ?
O18 C14 C13 119.7(4) . . ?
C13 C14 C9 119.7(4) . . ?
O95 C93 O94 124.1(3) . . ?
O95 C93 C87 117.8(3) . . ?
O94 C93 C87 118.1(3) . . ?
C26 C21 C27 121.8(3) . . ?
C26 C21 C22 119.2(4) . . ?
C22 C21 C27 119.0(4) . . ?
C67 C66 C72 121.5(3) . . ?
C71 C66 C72 119.4(3) . . ?
C71 C66 C67 119.1(4) . . ?
C66 C71 H71 119.7 . . ?
C70 C71 C66 120.5(4) . . ?
C70 C71 H71 119.7 . . ?
O31 C26 C21 125.8(4) . . ?
O31 C26 C25 114.4(4) . . ?
C21 C26 C25 119.8(4) . . ?
C47 C42 C48 121.4(3) . . ?
C47 C42 C43 119.1(3) . . ?
C43 C42 C48 119.5(3) . . ?
C71 C70 H70 120.3 . . ?
C71 C70 C69 119.5(4) . . ?
C69 C70 H70 120.3 . . ?
C58 C59 H59 119.7 . . ?
C58 C59 C60 120.6(4) . . ?
C60 C59 H59 119.7 . . ?
C47 C46 H46 120.2 . . ?
C47 C46 C45 119.7(4) . . ?
C45 C46 H46 120.2 . . ?
O124 C123 O125 123.1(4) . . ?
O124 C123 C117 119.5(4) . . ?
O125 C123 C117 117.4(4) . . ?
O106 C98 C97 123.4(4) . . ?
O106 C98 C99 117.0(4) . . ?
C99 C98 C97 119.6(4) . . ?
C81 C76 C82 121.0(4) . . ?
C77 C76 C82 119.2(4) . . ?
C77 C76 C81 119.7(4) . . ?
C132 C127 C133 120.0(4) . . ?
C132 C127 C128 119.3(4) . . ?
C128 C127 C133 120.7(4) . . ?
C37 C32 C38 121.4(4) . . ?
C33 C32 C38 118.9(4) . . ?
C33 C32 C37 119.7(4) . . ?
C68 C69 C70 120.9(4) . . ?
C68 C69 H69 119.6 . . ?
C70 C69 H69 119.6 . . ?
C42 C43 H43 119.5 . . ?
C44 C43 C42 121.0(4) . . ?
C44 C43 H43 119.5 . . ?
O135 C133 C127 117.8(4) . . ?
O134 C133 O135 123.5(3) . . ?
O134 C133 C127 118.7(4) . . ?
C14 C13 H13 120.2 . . ?
C14 C13 C12 119.5(4) . . ?
C12 C13 H13 120.2 . . ?
O41 C37 C32 122.7(3) . . ?
O41 C37 C36 117.8(4) . . ?
C32 C37 C36 119.5(4) . . ?
O52 C53 C55 122.6(4) . . ?
O52 C53 C54 118.5(4) . . ?
C55 C53 C54 118.9(4) . . ?
C56 C61 H61 119.4 . . ?
C60 C61 C56 121.1(4) . . ?
C60 C61 H61 119.4 . . ?
C108 C107 C113 122.4(4) . . ?
C108 C107 C112 119.3(4) . . ?
C112 C107 C113 118.3(4) . . ?
C53 C55 H55A 109.5 . . ?
C53 C55 H55B 109.5 . . ?
C53 C55 H55C 109.5 . . ?
H55A C55 H55B 109.5 . . ?
H55A C55 H55C 109.5 . . ?
H55B C55 H55C 109.5 . . ?
C98 C97 C103 120.9(4) . . ?
C102 C97 C103 119.7(4) . . ?
C102 C97 C98 119.3(4) . . ?
C37 C36 H36 120.2 . . ?
C35 C36 C37 119.7(4) . . ?
C35 C36 H36 120.2 . . ?
C59 C60 H60 120.2 . . ?
C61 C60 C59 119.5(4) . . ?
C61 C60 H60 120.2 . . ?
O85 C81 C76 124.1(4) . . ?
O85 C81 C80 116.3(4) . . ?
C76 C81 C80 119.5(5) . . ?
C97 C102 H102 119.9 . . ?
C101 C102 C97 120.3(4) . . ?
C101 C102 H102 119.9 . . ?
C36 C35 H35 119.3 . . ?
C36 C35 C34 121.4(4) . . ?
C34 C35 H35 119.3 . . ?
C9 C10 H10 119.7 . . ?
C11 C10 C9 120.6(4) . . ?
C11 C10 H10 119.7 . . ?
C92 C91 H91 120.2 . . ?
C92 C91 C90 119.6(4) . . ?
C90 C91 H91 120.2 . . ?
C26 C25 H25 119.9 . . ?
C24 C25 C26 120.2(4) . . ?
C24 C25 H25 119.9 . . ?
C92 C87 C93 119.7(4) . . ?
C88 C87 C93 121.0(4) . . ?
C88 C87 C92 119.0(4) . . ?
C21 C22 H22 119.9 . . ?
C23 C22 C21 120.1(4) . . ?
C23 C22 H22 119.9 . . ?
C127 C132 H132 119.5 . . ?
C131 C132 C127 120.9(5) . . ?
C131 C132 H132 119.5 . . ?
C35 C34 H34 120.6 . . ?
C33 C34 C35 118.8(4) . . ?
C33 C34 H34 120.6 . . ?
C46 C45 H45 119.5 . . ?
C44 C45 C46 120.9(4) . . ?
C44 C45 H45 119.5 . . ?
C91 C92 C87 120.8(4) . . ?
C91 C92 H92 119.6 . . ?
C87 C92 H92 119.6 . . ?
C76 C77 H77 119.9 . . ?
C76 C77 C78 120.2(5) . . ?
C78 C77 H77 119.9 . . ?
C122 C117 C123 120.0(4) . . ?
C118 C117 C123 119.6(4) . . ?
C118 C117 C122 120.4(4) . . ?
O126 C122 C117 123.7(4) . . ?
O126 C122 C121 117.2(5) . . ?
C121 C122 C117 119.0(5) . . ?
O116 C108 C107 124.4(4) . . ?
O116 C108 C109 117.3(4) . . ?
C107 C108 C109 118.4(5) . . ?
C32 C33 H33 119.5 . . ?
C34 C33 C32 121.0(4) . . ?
C34 C33 H33 119.5 . . ?
O96 C88 C87 123.2(4) . . ?
O96 C88 C89 117.3(4) . . ?
C89 C88 C87 119.5(4) . . ?
C13 C12 H12 119.6 . . ?
C13 C12 C11 120.8(4) . . ?
C11 C12 H12 119.6 . . ?
C107 C112 H112 118.9 . . ?
C111 C112 C107 122.2(5) . . ?
C111 C112 H112 118.9 . . ?
C43 C44 C45 119.3(4) . . ?
C43 C44 H44 120.4 . . ?
C45 C44 H44 120.4 . . ?
C102 C101 H101 120.5 . . ?
C102 C101 C100 119.0(5) . . ?
C100 C101 H101 120.5 . . ?
O136 C128 C127 124.0(4) . . ?
O136 C128 C129 117.4(5) . . ?
C129 C128 C127 118.5(5) . . ?
C22 C23 H23 120.1 . . ?
C22 C23 C24 119.7(4) . . ?
C24 C23 H23 120.1 . . ?
C81 C80 H80 120.1 . . ?
C79 C80 C81 119.8(5) . . ?
C79 C80 H80 120.1 . . ?
C10 C11 C12 119.8(4) . . ?
C10 C11 H11 120.1 . . ?
C12 C11 H11 120.1 . . ?
C53 C54 H54A 109.5 . . ?
C53 C54 H54B 109.5 . . ?
C53 C54 H54C 109.5 . . ?
H54A C54 H54B 109.5 . . ?
H54A C54 H54C 109.5 . . ?
H54B C54 H54C 109.5 . . ?
C98 C99 H99 119.8 . . ?
C100 C99 C98 120.4(5) . . ?
C100 C99 H99 119.8 . . ?
N140 C141 C142 179.1(7) . . ?
C25 C24 C23 121.0(4) . . ?
C25 C24 H24 119.5 . . ?
C23 C24 H24 119.5 . . ?
C112 C111 H111 120.9 . . ?
C112 C111 C110 118.1(5) . . ?
C110 C111 H111 120.9 . . ?
C91 C90 H90 119.5 . . ?
C91 C90 C89 121.1(5) . . ?
C89 C90 H90 119.5 . . ?
C77 C78 H78 120.3 . . ?
C79 C78 C77 119.4(5) . . ?
C79 C78 H78 120.3 . . ?
C141 C142 H14A 109.5 . . ?
C141 C142 H14B 109.5 . . ?
C141 C142 H14C 109.5 . . ?
H14A C142 H14B 109.5 . . ?
H14A C142 H14C 109.5 . . ?
H14B C142 H14C 109.5 . . ?
C132 C131 H131 120.3 . . ?
C132 C131 C130 119.4(6) . . ?
C130 C131 H131 120.3 . . ?
C108 C109 H109 120.2 . . ?
C110 C109 C108 119.6(5) . . ?
C110 C109 H109 120.2 . . ?
C131 C130 H130 119.7 . . ?
C129 C130 C131 120.7(5) . . ?
C129 C130 H130 119.7 . . ?
C111 C110 H110 118.8 . . ?
C109 C110 C111 122.4(5) . . ?
C109 C110 H110 118.8 . . ?
C101 C100 H100 119.3 . . ?
C99 C100 C101 121.3(4) . . ?
C99 C100 H100 119.3 . . ?
C88 C89 H89 120.0 . . ?
C90 C89 C88 120.0(5) . . ?
C90 C89 H89 120.0 . . ?
C128 C129 H129 119.4 . . ?
C130 C129 C128 121.3(6) . . ?
C130 C129 H129 119.4 . . ?
C117 C118 H118 119.7 . . ?
C117 C118 C119 120.5(6) . . ?
C119 C118 H118 119.7 . . ?
C122 C121 H121 120.3 . . ?
C120 C121 C122 119.4(6) . . ?
C120 C121 H121 120.3 . . ?
C80 C79 C78 121.4(5) . . ?
C80 C79 H79 119.3 . . ?
C78 C79 H79 119.3 . . ?
C118 C119 H119 120.7 . . ?
C120 C119 C118 118.7(7) . . ?
C120 C119 H119 120.7 . . ?
C121 C120 H120 119.0 . . ?
C119 C120 C121 122.0(6) . . ?
C119 C120 H120 119.0 . . ?
H1A C1 H1B 109.5 . . ?
H1A C1 H1C 109.5 . . ?
H1B C1 H1C 109.5 . . ?
C3 C1 H1A 109.5 . . ?
C3 C1 H1B 109.5 . . ?
C3 C1 H1C 109.5 . . ?
H2A C2 H2B 109.5 . . ?
H2A C2 H2C 109.5 . . ?
H2B C2 H2C 109.5 . . ?
C3 C2 H2A 109.5 . . ?
C3 C2 H2B 109.5 . . ?
C3 C2 H2C 109.5 . . ?
O2 C3 C2 110.8(11) . . ?
C1 C3 O2 114.0(15) . . ?
C1 C3 C2 121.0(13) . . ?

loop_
_geom_bond_atom_site_label_1
_geom_bond_atom_site_label_2
_geom_bond_distance
_geom_bond_site_symmetry_2
_geom_bond_publ_flag
Cs1 O17 3.218(3) . ?
Cs1 O19 3.127(2) . ?
Cs1 O20 3.074(2) . ?
Cs1 O49 3.320(2) . ?
Cs1 O49 3.112(3) 2_666 ?
Cs1 O63 3.344(3) 2_666 ?
Cs1 O86 3.082(2) . ?
Cs1 O50 3.346(3) 2_666 ?
Cs1 O138 3.048(2) . ?
Cs1 O64 3.217(3) 2_666 ?
Cs1 O139 3.488(2) 2_666 ?
Cs1 O139 3.285(2) . ?
Ti2 Cs1 4.1856(6) 2_666 ?
Ti2 Ti8 3.3901(9) 2_666 ?
Ti2 O19 1.933(3) 2_666 ?
Ti2 O29 2.049(3) 2_666 ?
Ti2 O124 2.221(3) 2_666 ?
Ti2 O50 1.978(3) 2_666 ?
Ti2 O137 1.928(3) . ?
Ti2 O139 1.743(3) . ?
Ti3 O20 1.832(3) . ?
Ti3 O52 2.109(3) . ?
Ti3 O74 1.985(3) 2_666 ?
Ti3 O135 2.039(3) . ?
Ti3 O137 1.742(3) . ?
Ti3 O84 2.153(3) . ?
Ti4 Cs1 4.0605(6) 2_666 ?
Ti4 O17 2.023(3) . ?
Ti4 O49 2.074(3) . ?
Ti4 O63 1.970(3) . ?
Ti4 O51 1.856(3) . ?
Ti4 O139 1.939(3) . ?
Ti4 O18 1.853(3) . ?
Ti5 O20 1.799(3) . ?
Ti5 O83 2.013(3) . ?
Ti5 O105 2.076(3) . ?
Ti5 O138 1.789(3) . ?
Ti5 O16 1.991(3) . ?
Ti5 O134 2.137(3) . ?
Ti6 Cs1 4.5083(7) 2_666 ?
Ti6 O39 2.027(3) . ?
Ti6 O73 2.049(3) . ?
Ti6 O75 1.847(3) . ?
Ti6 O64 2.056(3) . ?
Ti6 O41 1.880(3) . ?
Ti6 O65 1.863(3) . ?
Ti7 O86 1.768(3) . ?
Ti7 O95 2.061(3) . ?
Ti7 O40 1.979(3) 2_666 ?
Ti7 O115 2.044(3) . ?
Ti7 O138 1.829(3) . ?
Ti7 O104 2.126(3) . ?
Ti8 O19 1.730(3) . ?
Ti8 O86 1.876(3) . ?
Ti8 O94 2.146(3) . ?
Ti8 O28 2.011(3) . ?
Ti8 O114 2.002(3) . ?
Ti8 O125 2.034(3) . ?
O17 C15 1.270(4) . ?
O19 Ti2 1.933(3) 2_666 ?
O29 Ti2 2.049(3) 2_666 ?
O29 C27 1.269(4) . ?
O39 C38 1.261(5) . ?
O49 Cs1 3.112(3) 2_666 ?
O49 C48 1.269(4) . ?
O52 C53 1.244(5) . ?
O63 Cs1 3.344(3) 2_666 ?
O63 C62 1.281(4) . ?
O51 C47 1.336(5) . ?
O73 Cs1 3.625(3) 2_666 ?
O73 C72 1.268(5) . ?
O83 C82 1.270(5) . ?
O74 Ti3 1.985(3) 2_666 ?
O74 C72 1.263(4) . ?
O95 C93 1.268(5) . ?
O40 Ti7 1.979(3) 2_666 ?
O40 C38 1.271(5) . ?
O105 C103 1.275(5) . ?
O115 C113 1.273(5) . ?
O124 Ti2 2.221(3) 2_666 ?
O124 C123 1.263(5) . ?
O50 Cs1 3.346(3) 2_666 ?
O50 Ti2 1.978(3) 2_666 ?
O50 C48 1.271(4) . ?
O135 C133 1.271(5) . ?
O16 C15 1.274(4) . ?
O84 C82 1.265(5) . ?
O75 C67 1.346(5) . ?
O64 Cs1 3.217(3) 2_666 ?
O64 C62 1.263(5) . ?
O139 Cs1 3.488(2) 2_666 ?
O18 C14 1.345(5) . ?
O104 C103 1.264(5) . ?
O41 C37 1.343(5) . ?
O94 C93 1.272(5) . ?
O65 C57 1.339(5) . ?
O28 C27 1.275(5) . ?
O114 C113 1.261(5) . ?
O134 C133 1.269(5) . ?
O125 C123 1.278(5) . ?
O106 H106 0.8400 . ?
O106 C98 1.347(5) . ?
O126 H126 0.8400 . ?
O126 C122 1.342(6) . ?
O85 H85 0.8400 . ?
O85 C81 1.356(6) . ?
C38 C32 1.471(5) . ?
O116 H116 0.8400 . ?
O116 C108 1.345(6) . ?
C15 C9 1.471(5) . ?
C62 Cs1 3.666(4) 2_666 ?
C62 C56 1.461(5) . ?
O136 H136 0.8400 . ?
O136 C128 1.336(7) . ?
C57 C58 1.402(5) . ?
C57 C56 1.408(5) . ?
C72 C66 1.480(5) . ?
C82 C76 1.476(5) . ?
C67 C68 1.393(6) . ?
C67 C66 1.405(5) . ?
C113 C107 1.469(5) . ?
O96 H96 0.8400 . ?
O96 C88 1.349(6) . ?
C58 H58 0.9500 . ?
C58 C59 1.381(6) . ?
C48 Cs1 3.444(4) 2_666 ?
C48 C42 1.464(5) . ?
C47 C42 1.401(5) . ?
C47 C46 1.389(6) . ?
O31 H31 0.8400 . ?
O31 C26 1.338(6) . ?
C56 C61 1.398(6) . ?
C27 C21 1.473(5) . ?
C68 H68 0.9500 . ?
C68 C69 1.382(6) . ?
C103 C97 1.482(5) . ?
C9 C14 1.410(6) . ?
C9 C10 1.396(6) . ?
C14 C13 1.388(5) . ?
C93 C87 1.479(5) . ?
C21 C26 1.395(6) . ?
C21 C22 1.409(6) . ?
C66 C71 1.397(6) . ?
C71 H71 0.9500 . ?
C71 C70 1.391(6) . ?
C26 C25 1.399(6) . ?
C42 C43 1.404(5) . ?
C70 H70 0.9500 . ?
C70 C69 1.393(7) . ?
C59 H59 0.9500 . ?
C59 C60 1.391(6) . ?
C46 H46 0.9500 . ?
C46 C45 1.395(6) . ?
C123 C117 1.484(6) . ?
C98 C97 1.399(6) . ?
C98 C99 1.394(6) . ?
C76 C81 1.400(6) . ?
C76 C77 1.388(7) . ?
C127 C133 1.471(5) . ?
C127 C132 1.398(7) . ?
C127 C128 1.415(7) . ?
C32 C37 1.396(6) . ?
C32 C33 1.396(6) . ?
C69 H69 0.9500 . ?
C43 H43 0.9500 . ?
C43 C44 1.380(6) . ?
C13 H13 0.9500 . ?
C13 C12 1.390(6) . ?
C37 C36 1.405(5) . ?
C53 C55 1.351(7) . ?
C53 C54 1.494(6) . ?
C61 H61 0.9500 . ?
C61 C60 1.380(6) . ?
C107 C108 1.393(6) . ?
C107 C112 1.399(7) . ?
C55 H55A 0.9800 . ?
C55 H55B 0.9800 . ?
C55 H55C 0.9800 . ?
C97 C102 1.399(6) . ?
C36 H36 0.9500 . ?
C36 C35 1.378(6) . ?
C60 H60 0.9500 . ?
C81 C80 1.406(7) . ?
C102 H102 0.9500 . ?
C102 C101 1.390(7) . ?
C35 H35 0.9500 . ?
C35 C34 1.394(7) . ?
C10 H10 0.9500 . ?
C10 C11 1.367(6) . ?
C91 H91 0.9500 . ?
C91 C92 1.373(6) . ?
C91 C90 1.379(7) . ?
C25 H25 0.9500 . ?
C25 C24 1.369(7) . ?
C87 C92 1.409(6) . ?
C87 C88 1.403(6) . ?
C22 H22 0.9500 . ?
C22 C23 1.385(6) . ?
C132 H132 0.9500 . ?
C132 C131 1.379(7) . ?
C34 H34 0.9500 . ?
C34 C33 1.384(6) . ?
C45 H45 0.9500 . ?
C45 C44 1.389(7) . ?
C92 H92 0.9500 . ?
C77 H77 0.9500 . ?
C77 C78 1.395(7) . ?
C117 C122 1.404(7) . ?
C117 C118 1.382(7) . ?
C122 C121 1.402(7) . ?
C108 C109 1.417(7) . ?
C33 H33 0.9500 . ?
C88 C89 1.391(7) . ?
C12 H12 0.9500 . ?
C12 C11 1.394(7) . ?
C112 H112 0.9500 . ?
C112 C111 1.366(7) . ?
C44 H44 0.9500 . ?
C101 H101 0.9500 . ?
C101 C100 1.393(8) . ?
C128 C129 1.397(7) . ?
C23 H23 0.9500 . ?
C23 C24 1.386(8) . ?
N140 C141 1.128(8) . ?
C80 H80 0.9500 . ?
C80 C79 1.364(9) . ?
C11 H11 0.9500 . ?
C54 H54A 0.9800 . ?
C54 H54B 0.9800 . ?
C54 H54C 0.9800 . ?
C99 H99 0.9500 . ?
C99 C100 1.356(8) . ?
C141 C142 1.454(8) . ?
C24 H24 0.9500 . ?
C111 H111 0.9500 . ?
C111 C110 1.372(9) . ?
C90 H90 0.9500 . ?
C90 C89 1.382(8) . ?
C78 H78 0.9500 . ?
C78 C79 1.385(9) . ?
C142 H14A 0.9800 . ?
C142 H14B 0.9800 . ?
C142 H14C 0.9800 . ?
C131 H131 0.9500 . ?
C131 C130 1.394(9) . ?
C109 H109 0.9500 . ?
C109 C110 1.372(9) . ?
C130 H130 0.9500 . ?
C130 C129 1.364(10) . ?
C110 H110 0.9500 . ?
C100 H100 0.9500 . ?
C89 H89 0.9500 . ?
C129 H129 0.9500 . ?
C118 H118 0.9500 . ?
C118 C119 1.400(9) . ?
C121 H121 0.9500 . ?
C121 C120 1.384(11) . ?
C79 H79 0.9500 . ?
C119 H119 0.9500 . ?
C119 C120 1.377(12) . ?
C120 H120 0.9500 . ?
O2 C3 1.408(16) . ?
C1 H1A 0.9800 . ?
C1 H1B 0.9800 . ?
C1 H1C 0.9800 . ?
C1 C3 1.403(18) . ?
C2 H2A 0.9800 . ?
C2 H2B 0.9800 . ?
C2 H2C 0.9800 . ?
C2 C3 1.450(15) . ?

loop_
_geom_torsion_atom_site_label_1
_geom_torsion_atom_site_label_2
_geom_torsion_atom_site_label_3
_geom_torsion_atom_site_label_4
_geom_torsion
_geom_torsion_site_symmetry_1
_geom_torsion_site_symmetry_2
_geom_torsion_site_symmetry_3
_geom_torsion_site_symmetry_4
_geom_torsion_publ_flag
Cs1 Ti2 O139 Cs1 -94.90(9) . . . 2_666 ?
Cs1 Ti2 O139 Cs1 94.90(9) 2_666 . . . ?
Cs1 Ti2 O139 Ti4 -115.4(3) 2_666 . . . ?
Cs1 Ti2 O139 Ti4 149.7(4) . . . . ?
Cs1 Ti3 O20 Ti5 163.0(3) . . . . ?
Cs1 Ti3 O137 Ti2 -22.4(3) . . . . ?
Cs1 Ti4 O51 C47 -50.5(4) . . . . ?
Cs1 Ti4 O51 C47 30.7(4) 2_666 . . . ?
Cs1 Ti4 O18 C14 -77.7(3) . . . . ?
Cs1 Ti4 O18 C14 177.8(2) 2_666 . . . ?
Cs1 Ti5 O20 Ti3 -165.3(3) . . . . ?
Cs1 Ti5 O138 Ti7 -139.6(3) . . . . ?
Cs1 Ti6 O75 C67 -68.1(3) 2_666 . . . ?
Cs1 Ti6 O41 C37 -47.3(4) 2_666 . . . ?
Cs1 Ti6 O65 C57 -31.3(4) 2_666 . . . ?
Cs1 Ti7 O86 Ti8 -125.2(2) . . . . ?
Cs1 Ti7 O138 Ti5 139.6(3) . . . . ?
Cs1 Ti8 O19 Ti2 142.4(3) . . . 2_666 ?
Cs1 Ti8 O86 Ti7 124.9(2) . . . . ?
Cs1 O17 C15 O16 -17.2(5) . . . . ?
Cs1 O17 C15 C9 161.2(2) . . . . ?
Cs1 O49 C48 Cs1 -103.4(2) . . . 2_666 ?
Cs1 O49 C48 O50 52.4(3) 2_666 . . . ?
Cs1 O49 C48 O50 -51.0(4) . . . . ?
Cs1 O49 C48 C42 130.7(3) . . . . ?
Cs1 O49 C48 C42 -125.9(3) 2_666 . . . ?
Cs1 O63 C62 O64 26.5(3) 2_666 . . . ?
Cs1 O63 C62 C56 -152.3(3) 2_666 . . . ?
Cs1 O73 C72 O74 -37.0(4) 2_666 . . . ?
Cs1 O73 C72 C66 143.5(3) 2_666 . . . ?
Cs1 O50 C48 O49 -47.7(3) 2_666 . . . ?
Cs1 O50 C48 C42 130.6(3) 2_666 . . . ?
Cs1 O64 C62 O63 -28.1(4) 2_666 . . . ?
Cs1 O64 C62 C56 150.7(3) 2_666 . . . ?
Cs1 C62 C56 C57 77.2(7) 2_666 . . . ?
Cs1 C62 C56 C61 -101.8(6) 2_666 . . . ?
Cs1 C48 C42 C47 -77.8(4) 2_666 . . . ?
Cs1 C48 C42 C43 102.1(4) 2_666 . . . ?
Ti2 O29 C27 O28 -2.6(6) 2_666 . . . ?
Ti2 O29 C27 C21 177.6(3) 2_666 . . . ?
Ti2 O124 C123 O125 -17.6(6) 2_666 . . . ?
Ti2 O124 C123 C117 161.7(3) 2_666 . . . ?
Ti2 O50 C48 Cs1 93.6(3) 2_666 . . 2_666 ?
Ti2 O50 C48 O49 45.8(5) 2_666 . . . ?
Ti2 O50 C48 C42 -135.8(3) 2_666 . . . ?
Ti3 O52 C53 C55 5.7(7) . . . . ?
Ti3 O52 C53 C54 -172.4(3) . . . . ?
Ti3 O74 C72 O73 -33.3(6) 2_666 . . . ?
Ti3 O74 C72 C66 146.2(3) 2_666 . . . ?
Ti3 O135 C133 O134 -2.5(6) . . . . ?
Ti3 O135 C133 C127 177.0(3) . . . . ?
Ti3 O84 C82 O83 -8.9(6) . . . . ?
Ti3 O84 C82 C76 171.7(3) . . . . ?
Ti4 O17 C15 O16 -173.0(2) . . . . ?
Ti4 O17 C15 C9 5.5(5) . . . . ?
Ti4 O49 C48 Cs1 108.9(3) . . . 2_666 ?
Ti4 O49 C48 O50 161.3(2) . . . . ?
Ti4 O49 C48 C42 -17.0(5) . . . . ?
Ti4 O63 C62 Cs1 -105.2(4) . . . 2_666 ?
Ti4 O63 C62 O64 -78.6(5) . . . . ?
Ti4 O63 C62 C56 102.5(4) . . . . ?
Ti4 O51 C47 C42 5.8(6) . . . . ?
Ti4 O51 C47 C46 -173.3(3) . . . . ?
Ti4 O18 C14 C9 37.3(5) . . . . ?
Ti4 O18 C14 C13 -144.0(3) . . . . ?
Ti5 O83 C82 O84 -18.2(6) . . . . ?
Ti5 O83 C82 C76 161.3(3) . . . . ?
Ti5 O105 C103 O104 -25.5(6) . . . . ?
Ti5 O105 C103 C97 153.5(3) . . . . ?
Ti5 O16 C15 O17 58.1(5) . . . . ?
Ti5 O16 C15 C9 -120.4(3) . . . . ?
Ti5 O134 C133 O135 -31.6(6) . . . . ?
Ti5 O134 C133 C127 148.9(3) . . . . ?
Ti6 O39 C38 O40 169.1(3) . . . . ?
Ti6 O39 C38 C32 -11.5(6) . . . . ?
Ti6 O73 C72 O74 -171.7(2) . . . . ?
Ti6 O73 C72 C66 8.8(5) . . . . ?
Ti6 O75 C67 C68 -154.3(3) . . . . ?
Ti6 O75 C67 C66 27.4(5) . . . . ?
Ti6 O64 C62 Cs1 -140.7(3) . . . 2_666 ?
Ti6 O64 C62 O63 -168.8(2) . . . . ?
Ti6 O64 C62 C56 10.0(5) . . . . ?
Ti6 O41 C37 C32 4.8(6) . . . . ?
Ti6 O41 C37 C36 -175.0(3) . . . . ?
Ti6 O65 C57 C58 -175.0(3) . . . . ?
Ti6 O65 C57 C56 5.4(6) . . . . ?
Ti7 O95 C93 O94 0.8(6) . . . . ?
Ti7 O95 C93 C87 -176.9(3) . . . . ?
Ti7 O40 C38 O39 37.1(5) 2_666 . . . ?
Ti7 O40 C38 C32 -142.3(3) 2_666 . . . ?
Ti7 O115 C113 O114 -2.5(6) . . . . ?
Ti7 O115 C113 C107 176.2(3) . . . . ?
Ti7 O104 C103 O105 22.7(6) . . . . ?
Ti7 O104 C103 C97 -156.3(3) . . . . ?
Ti8 Ti2 O139 Cs1 128.34(6) 2_666 . . . ?
Ti8 Ti2 O139 Cs1 33.44(8) 2_666 . . 2_666 ?
Ti8 Ti2 O139 Ti4 -81.9(3) 2_666 . . . ?
Ti8 O94 C93 O95 -17.7(6) . . . . ?
Ti8 O94 C93 C87 160.0(3) . . . . ?
Ti8 O28 C27 O29 20.9(6) . . . . ?
Ti8 O28 C27 C21 -159.3(3) . . . . ?
Ti8 O114 C113 O115 -22.6(6) . . . . ?
Ti8 O114 C113 C107 158.7(3) . . . . ?
Ti8 O125 C123 O124 36.7(5) . . . . ?
Ti8 O125 C123 C117 -142.6(3) . . . . ?
O17 Ti4 O51 C47 -95.3(4) . . . . ?
O17 Ti4 O18 C14 -42.0(3) . . . . ?
O17 C15 C9 C14 -23.3(5) . . . . ?
O17 C15 C9 C10 160.4(4) . . . . ?
O19 Ti2 O139 Cs1 15.20(10) 2_666 . . 2_666 ?
O19 Ti2 O139 Cs1 110.10(10) 2_666 . . . ?
O19 Ti2 O139 Ti4 -100.2(3) 2_666 . . . ?
O19 Ti8 O86 Cs1 -0.88(12) . . . . ?
O19 Ti8 O86 Ti7 124.1(2) . . . . ?
O20 Ti3 O137 Ti2 -49.5(3) . . . . ?
O20 Ti5 O138 Cs1 -18.41(12) . . . . ?
O20 Ti5 O138 Ti7 -158.0(3) . . . . ?
O29 Ti2 O139 Cs1 -161.86(10) 2_666 . . . ?
O29 Ti2 O139 Cs1 103.24(9) 2_666 . . 2_666 ?
O29 Ti2 O139 Ti4 -12.1(3) 2_666 . . . ?
O29 C27 C21 C26 5.7(6) . . . . ?
O29 C27 C21 C22 -172.6(4) . . . . ?
O39 Ti6 O75 C67 -2.4(8) . . . . ?
O39 Ti6 O41 C37 -8.6(3) . . . . ?
O39 Ti6 O65 C57 -87.8(4) . . . . ?
O39 C38 C32 C37 2.7(6) . . . . ?
O39 C38 C32 C33 -174.9(4) . . . . ?
O49 Ti4 O51 C47 -11.3(4) . . . . ?
O49 Ti4 O18 C14 -15.3(8) . . . . ?
O49 C48 C42 C47 5.2(5) . . . . ?
O49 C48 C42 C43 -174.9(3) . . . . ?
O52 Ti3 O20 Cs1 -154.4(3) . . . . ?
O52 Ti3 O20 Ti5 8.6(5) . . . . ?
O52 Ti3 O137 Ti2 136.6(3) . . . . ?
O63 Ti4 O51 C47 83.7(4) . . . . ?
O63 Ti4 O18 C14 142.8(3) . . . . ?
O63 C62 C56 C57 170.0(3) . . . . ?
O63 C62 C56 C61 -9.0(5) . . . . ?
O51 Ti4 O18 C14 51.7(3) . . . . ?
O51 C47 C42 C48 1.0(6) . . . . ?
O51 C47 C42 C43 -178.9(3) . . . . ?
O51 C47 C46 C45 178.7(4) . . . . ?
O73 Ti6 O75 C67 -26.1(3) . . . . ?
O73 Ti6 O41 C37 -92.7(3) . . . . ?
O73 Ti6 O65 C57 -2.5(7) . . . . ?
O73 C72 C66 C67 -14.5(5) . . . . ?
O73 C72 C66 C71 166.8(3) . . . . ?
O83 Ti5 O20 Cs1 117.38(10) . . . . ?
O83 Ti5 O20 Ti3 -47.9(2) . . . . ?
O83 Ti5 O138 Cs1 -113.45(11) . . . . ?
O83 Ti5 O138 Ti7 106.9(3) . . . . ?
O83 C82 C76 C81 176.0(4) . . . . ?
O83 C82 C76 C77 -6.3(6) . . . . ?
O86 Ti7 O138 Cs1 9.06(12) . . . . ?
O86 Ti7 O138 Ti5 148.6(3) . . . . ?
O86 Ti8 O19 Cs1 0.87(12) . . . . ?
O86 Ti8 O19 Ti2 143.3(2) . . . 2_666 ?
O74 Ti3 O20 Cs1 -50.04(14) 2_666 . . . ?
O74 Ti3 O20 Ti5 113.0(2) 2_666 . . . ?
O74 Ti3 O137 Ti2 50.6(3) 2_666 . . . ?
O74 C72 C66 C67 166.0(3) . . . . ?
O74 C72 C66 C71 -12.7(5) . . . . ?
O95 Ti7 O86 Cs1 174.21(10) . . . . ?
O95 Ti7 O86 Ti8 49.0(2) . . . . ?
O95 Ti7 O138 Cs1 171.5(6) . . . . ?
O95 Ti7 O138 Ti5 -48.9(8) . . . . ?
O95 C93 C87 C92 -12.3(6) . . . . ?
O95 C93 C87 C88 160.6(4) . . . . ?
O40 Ti7 O86 Cs1 -101.14(10) 2_666 . . . ?
O40 Ti7 O86 Ti8 133.71(19) 2_666 . . . ?
O40 Ti7 O138 Cs1 111.00(11) 2_666 . . . ?
O40 Ti7 O138 Ti5 -109.4(3) 2_666 . . . ?
O40 C38 C32 C37 -177.9(4) . . . . ?
O40 C38 C32 C33 4.5(6) . . . . ?
O105 Ti5 O138 Cs1 163.39(11) . . . . ?
O105 Ti5 O138 Ti7 23.8(3) . . . . ?
O105 C103 C97 C98 174.5(4) . . . . ?
O105 C103 C97 C102 -7.3(6) . . . . ?
O115 Ti7 O86 Cs1 84.86(11) . . . . ?
O115 Ti7 O86 Ti8 -40.3(2) . . . . ?
O115 Ti7 O138 Cs1 -85.25(10) . . . . ?
O115 Ti7 O138 Ti5 54.3(3) . . . . ?
O115 C113 C107 C108 3.1(6) . . . . ?
O115 C113 C107 C112 -175.3(4) . . . . ?
O124 C123 C117 C122 5.7(6) . . . . ?
O124 C123 C117 C118 -173.7(5) . . . . ?
O50 Ti2 O139 Cs1 -73.75(10) 2_666 . . 2_666 ?
O50 Ti2 O139 Cs1 21.15(11) 2_666 . . . ?
O50 Ti2 O139 Ti4 170.9(3) 2_666 . . . ?
O50 C48 C42 C47 -173.2(3) . . . . ?
O50 C48 C42 C43 6.8(5) . . . . ?
O135 Ti3 O20 Cs1 144.25(13) . . . . ?
O135 Ti3 O20 Ti5 -52.7(2) . . . . ?
O135 Ti3 O137 Ti2 -140.1(3) . . . . ?
O137 Ti2 O139 Cs1 -166.29(9) . . . 2_666 ?
O137 Ti2 O139 Cs1 -71.39(11) . . . . ?
O137 Ti2 O139 Ti4 78.4(3) . . . . ?
O137 Ti3 O20 Cs1 47.04(14) . . . . ?
O137 Ti3 O20 Ti5 -149.9(2) . . . . ?
O138 Ti5 O20 Cs1 18.16(11) . . . . ?
O138 Ti5 O20 Ti3 -147.1(2) . . . . ?
O138 Ti7 O86 Cs1 -8.98(12) . . . . ?
O138 Ti7 O86 Ti8 -134.14(19) . . . . ?
O16 Ti5 O20 Cs1 -78.52(11) . . . . ?
O16 Ti5 O20 Ti3 116.2(2) . . . . ?
O16 Ti5 O138 Cs1 76.51(10) . . . . ?
O16 Ti5 O138 Ti7 -63.1(3) . . . . ?
O16 C15 C9 C14 155.1(3) . . . . ?
O16 C15 C9 C10 -21.2(5) . . . . ?
O84 Ti3 O20 Cs1 -130.65(13) . . . . ?
O84 Ti3 O20 Ti5 32.4(2) . . . . ?
O84 C82 C76 C81 -4.5(6) . . . . ?
O84 C82 C76 C77 173.2(4) . . . . ?
O75 Ti6 O41 C37 -178.5(3) . . . . ?
O75 Ti6 O65 C57 93.6(4) . . . . ?
O75 C67 C68 C69 -177.5(3) . . . . ?
O75 C67 C66 C72 -1.8(5) . . . . ?
O75 C67 C66 C71 176.9(3) . . . . ?
O64 Ti6 O75 C67 -105.1(3) . . . . ?
O64 Ti6 O41 C37 -16.2(8) . . . . ?
O64 Ti6 O65 C57 -4.3(4) . . . . ?
O64 C62 C56 C57 -8.8(6) . . . . ?
O64 C62 C56 C61 172.2(4) . . . . ?
O139 Ti4 O51 C47 2.4(8) . . . . ?
O139 Ti4 O18 C14 -129.1(3) . . . . ?
O18 Ti4 O51 C47 179.2(4) . . . . ?
O18 C14 C13 C12 179.7(4) . . . . ?
O104 Ti7 O138 Cs1 -164.59(11) . . . . ?
O104 Ti7 O138 Ti5 -25.0(3) . . . . ?
O104 C103 C97 C98 -6.5(6) . . . . ?
O104 C103 C97 C102 171.7(4) . . . . ?
O41 Ti6 O75 C67 71.3(3) . . . . ?
O41 Ti6 O65 C57 -172.8(4) . . . . ?
O41 C37 C36 C35 -179.6(4) . . . . ?
O94 Ti8 O86 Cs1 178.61(11) . . . . ?
O94 Ti8 O86 Ti7 -56.5(2) . . . . ?
O94 C93 C87 C92 169.9(4) . . . . ?
O94 C93 C87 C88 -17.2(6) . . . . ?
O65 Ti6 O75 C67 169.7(3) . . . . ?
O65 Ti6 O41 C37 84.7(4) . . . . ?
O65 C57 C58 C59 179.9(4) . . . . ?
O65 C57 C56 C62 1.7(6) . . . . ?
O65 C57 C56 C61 -179.3(4) . . . . ?
O28 Ti8 O19 Cs1 -100.39(11) . . . . ?
O28 Ti8 O19 Ti2 42.1(2) . . . 2_666 ?
O28 Ti8 O86 Cs1 94.59(10) . . . . ?
O28 Ti8 O86 Ti7 -140.48(19) . . . . ?
O28 C27 C21 C26 -174.1(4) . . . . ?
O28 C27 C21 C22 7.6(6) . . . . ?
O114 Ti8 O19 Cs1 92.21(11) . . . . ?
O114 Ti8 O19 Ti2 -125.3(2) . . . 2_666 ?
O114 Ti8 O86 Cs1 -96.90(11) . . . . ?
O114 Ti8 O86 Ti7 28.0(2) . . . . ?
O114 C113 C107 C108 -178.2(4) . . . . ?
O114 C113 C107 C112 3.4(6) . . . . ?
O134 Ti5 O20 Cs1 -159.77(10) . . . . ?
O134 Ti5 O20 Ti3 34.9(2) . . . . ?
O125 Ti8 O19 Cs1 174.04(11) . . . . ?
O125 Ti8 O19 Ti2 -43.5(2) . . . 2_666 ?
O125 Ti8 O86 Cs1 -151.9(4) . . . . ?
O125 Ti8 O86 Ti7 -27.0(6) . . . . ?
O125 C123 C117 C122 -175.0(4) . . . . ?
O125 C123 C117 C118 5.6(7) . . . . ?
O106 C98 C97 C103 -0.8(7) . . . . ?
O106 C98 C97 C102 -179.0(4) . . . . ?
O106 C98 C99 C100 178.6(5) . . . . ?
O126 C122 C121 C120 -179.7(7) . . . . ?
O85 C81 C80 C79 -179.1(5) . . . . ?
C38 C32 C37 O41 0.9(6) . . . . ?
C38 C32 C37 C36 -179.3(4) . . . . ?
C38 C32 C33 C34 179.1(4) . . . . ?
O116 C108 C109 C110 -177.5(5) . . . . ?
C15 C9 C14 O18 3.3(5) . . . . ?
C15 C9 C14 C13 -175.4(4) . . . . ?
C15 C9 C10 C11 177.3(4) . . . . ?
C62 C56 C61 C60 178.3(4) . . . . ?
O136 C128 C129 C130 -177.5(6) . . . . ?
C57 C58 C59 C60 -0.6(7) . . . . ?
C57 C56 C61 C60 -0.7(6) . . . . ?
C72 C66 C71 C70 179.5(4) . . . . ?
C82 C76 C81 O85 -3.5(7) . . . . ?
C82 C76 C81 C80 178.8(4) . . . . ?
C82 C76 C77 C78 -177.4(5) . . . . ?
C67 C68 C69 C70 0.3(6) . . . . ?
C67 C66 C71 C70 0.8(6) . . . . ?
C113 C107 C108 O116 -0.2(7) . . . . ?
C113 C107 C108 C109 -179.9(4) . . . . ?
C113 C107 C112 C111 178.3(4) . . . . ?
O96 C88 C89 C90 -179.1(6) . . . . ?
C58 C57 C56 C62 -177.9(4) . . . . ?
C58 C57 C56 C61 1.2(6) . . . . ?
C58 C59 C60 C61 1.1(7) . . . . ?
C48 C42 C43 C44 -180.0(4) . . . . ?
C47 C42 C43 C44 0.0(6) . . . . ?
C47 C46 C45 C44 0.4(7) . . . . ?
O31 C26 C25 C24 -177.9(5) . . . . ?
C56 C57 C58 C59 -0.5(6) . . . . ?
C56 C61 C60 C59 -0.4(7) . . . . ?
C27 C21 C26 O31 -0.9(7) . . . . ?
C27 C21 C26 C25 -179.9(4) . . . . ?
C27 C21 C22 C23 179.3(4) . . . . ?
C68 C67 C66 C72 179.9(3) . . . . ?
C68 C67 C66 C71 -1.3(5) . . . . ?
C103 C97 C102 C101 -178.2(5) . . . . ?
C9 C14 C13 C12 -1.6(6) . . . . ?
C9 C10 C11 C12 -2.3(7) . . . . ?
C14 C9 C10 C11 1.0(6) . . . . ?
C14 C13 C12 C11 0.3(7) . . . . ?
C93 C87 C92 C91 173.3(4) . . . . ?
C93 C87 C88 O96 6.4(8) . . . . ?
C93 C87 C88 C89 -171.3(5) . . . . ?
C21 C26 C25 C24 1.2(7) . . . . ?
C21 C22 C23 C24 0.2(8) . . . . ?
C66 C67 C68 C69 0.8(6) . . . . ?
C66 C71 C70 C69 0.3(6) . . . . ?
C71 C70 C69 C68 -0.8(6) . . . . ?
C26 C21 C22 C23 0.9(7) . . . . ?
C26 C25 C24 C23 -0.1(8) . . . . ?
C42 C47 C46 C45 -0.4(6) . . . . ?
C42 C43 C44 C45 0.1(7) . . . . ?
C46 C47 C42 C48 -179.9(4) . . . . ?
C46 C47 C42 C43 0.2(6) . . . . ?
C46 C45 C44 C43 -0.3(7) . . . . ?
C123 C117 C122 O126 1.8(7) . . . . ?
C123 C117 C122 C121 -179.3(5) . . . . ?
C123 C117 C118 C119 177.6(7) . . . . ?
C98 C97 C102 C101 0.0(8) . . . . ?
C98 C99 C100 C101 0.7(10) . . . . ?
C76 C81 C80 C79 -1.3(8) . . . . ?
C76 C77 C78 C79 -1.8(8) . . . . ?
C127 C132 C131 C130 -0.3(8) . . . . ?
C127 C128 C129 C130 1.0(8) . . . . ?
C32 C37 C36 C35 0.6(6) . . . . ?
C133 C127 C132 C131 178.8(4) . . . . ?
C133 C127 C128 O136 -0.8(7) . . . . ?
C133 C127 C128 C129 -179.1(4) . . . . ?
C13 C12 C11 C10 1.7(7) . . . . ?
C37 C32 C33 C34 1.5(7) . . . . ?
C37 C36 C35 C34 0.9(7) . . . . ?
C107 C108 C109 C110 2.2(7) . . . . ?
C107 C112 C111 C110 1.1(8) . . . . ?
C97 C98 C99 C100 -1.7(8) . . . . ?
C97 C102 C101 C100 -1.0(9) . . . . ?
C36 C35 C34 C33 -1.2(8) . . . . ?
C81 C76 C77 C78 0.4(7) . . . . ?
C81 C80 C79 C78 -0.2(9) . . . . ?
C102 C101 C100 C99 0.6(10) . . . . ?
C35 C34 C33 C32 0.0(7) . . . . ?
C10 C9 C14 O18 179.7(3) . . . . ?
C10 C9 C14 C13 1.0(6) . . . . ?
C91 C90 C89 C88 -1.0(10) . . . . ?
C87 C88 C89 C90 -1.3(9) . . . . ?
C22 C21 C26 O31 177.4(4) . . . . ?
C22 C21 C26 C25 -1.6(6) . . . . ?
C22 C23 C24 C25 -0.6(8) . . . . ?
C132 C127 C133 O135 4.1(6) . . . . ?
C132 C127 C133 O134 -176.4(4) . . . . ?
C132 C127 C128 O136 177.7(5) . . . . ?
C132 C127 C128 C129 -0.6(7) . . . . ?
C132 C131 C130 C129 0.6(9) . . . . ?
C92 C91 C90 C89 2.8(9) . . . . ?
C92 C87 C88 O96 179.3(5) . . . . ?
C92 C87 C88 C89 1.6(7) . . . . ?
C77 C76 C81 O85 178.8(5) . . . . ?
C77 C76 C81 C80 1.1(7) . . . . ?
C77 C78 C79 C80 1.7(9) . . . . ?
C117 C122 C121 C120 1.3(11) . . . . ?
C117 C118 C119 C120 2.0(14) . . . . ?
C122 C117 C118 C119 -1.8(11) . . . . ?
C122 C121 C120 C119 -1.0(15) . . . . ?
C108 C107 C112 C111 -0.2(7) . . . . ?
C108 C109 C110 C111 -1.3(8) . . . . ?
C33 C32 C37 O41 178.4(4) . . . . ?
C33 C32 C37 C36 -1.8(6) . . . . ?
C88 C87 C92 C91 0.3(7) . . . . ?
C112 C107 C108 O116 178.2(4) . . . . ?
C112 C107 C108 C109 -1.5(7) . . . . ?
C112 C111 C110 C109 -0.4(8) . . . . ?
C128 C127 C133 O135 -177.5(4) . . . . ?
C128 C127 C133 O134 2.0(6) . . . . ?
C128 C127 C132 C131 0.3(7) . . . . ?
C99 C98 C97 C103 179.5(4) . . . . ?
C99 C98 C97 C102 1.3(7) . . . . ?
C90 C91 C92 C87 -2.5(7) . . . . ?
C131 C130 C129 C128 -0.9(9) . . . . ?
C118 C117 C122 O126 -178.9(5) . . . . ?
C118 C117 C122 C121 0.1(8) . . . . ?
C118 C119 C120 C121 -0.6(17) . . . . ?

loop_
_smtbx_masks_void_nr
_smtbx_masks_void_average_x
_smtbx_masks_void_average_y
_smtbx_masks_void_average_z
_smtbx_masks_void_volume
_smtbx_masks_void_count_electrons
_smtbx_masks_void_content
1 0.000 -0.748 -0.248 528.0 122.4 '4 C3H6O'
